data_1569165
loop_
_publ_author_name
'Gupta, Sandeep K.'
'Rao, Shashank V.'
'Demeshko, Serhiy'
'Dechert, Sebastian'
'Bill, Eckhard'
'Atanasov, Mihail'
'Neese, Frank'
'Meyer, Franc'

_publ_section_title
;
 Air-stable four-coordinate cobalt(ii) single-ion magnets: experimental
 and <i>ab initio</i> ligand field analyses of correlations between
 dihedral angles and magnetic anisotropy.
;
_journal_issue 23
_journal_name_full 'Chemical science'
_journal_page_first 6355
_journal_page_last 6374
_journal_paper_doi 10.1039/d3sc00813d
_journal_volume 14
_journal_year 2023
_chemical_formula_moiety 'C28 Co F20 N4 O4 2+, 2(C24 H20 P -)'
_chemical_formula_sum 'C76 H40 Co F20 N4 O4 P2'
_chemical_formula_weight 1573.99
_space_group_crystal_system triclinic
_space_group_IT_number 2
_space_group_name_Hall '-P 1'
_space_group_name_H-M_alt 'P -1'
_atom_sites_solution_hydrogens geom
_audit_creation_method SHELXL-2018/3
_audit_update_record
;
2023-02-07 deposited with the CCDC.	2023-05-12 downloaded from the CCDC.
;
_cell_angle_alpha 69.295(4)
_cell_angle_beta 83.670(4)
_cell_angle_gamma 71.644(4)
_cell_formula_units_Z 3
_cell_length_a 15.8085(7)
_cell_length_b 16.0570(8)
_cell_length_c 21.8265(11)
_cell_measurement_reflns_used 67159
_cell_measurement_temperature 133(2)
_cell_measurement_theta_max 26.961
_cell_measurement_theta_min 1.357
_cell_volume 4918.8(4)
_computing_cell_refinement 'X-AREA (Stoe & Cie, 2015)'
_computing_data_collection 'X-AREA (Stoe & Cie, 2015)'
_computing_data_reduction 'X-AREA (Stoe & Cie, 2015)'
_computing_molecular_graphics 'DIAMOND (Brandenburg, 2012)'
_computing_publication_material 'SHELXL-2018/3 (Sheldrick, 2018)'
_computing_structure_refinement 'SHELXL-2018/3 (Sheldrick, 2018)'
_computing_structure_solution 'SHELXT-2018/2 (Sheldrick, 2018)'
_diffrn_ambient_temperature 133(2)
_diffrn_measured_fraction_theta_full 0.999
_diffrn_measured_fraction_theta_max 0.974
_diffrn_measurement_device_type 'Stoe IPDS II'
_diffrn_measurement_method \w
_diffrn_radiation_type MoK\a
_diffrn_radiation_wavelength 0.71073
_diffrn_reflns_av_R_equivalents 0.0702
_diffrn_reflns_av_unetI/netI 0.0552
_diffrn_reflns_Laue_measured_fraction_full 0.999
_diffrn_reflns_Laue_measured_fraction_max 0.974
_diffrn_reflns_limit_h_max 19
_diffrn_reflns_limit_h_min -20
_diffrn_reflns_limit_k_max 20
_diffrn_reflns_limit_k_min -20
_diffrn_reflns_limit_l_max 26
_diffrn_reflns_limit_l_min -27
_diffrn_reflns_number 67159
_diffrn_reflns_point_group_measured_fraction_full 0.999
_diffrn_reflns_point_group_measured_fraction_max 0.974
_diffrn_reflns_theta_full 25.242
_diffrn_reflns_theta_max 26.961
_diffrn_reflns_theta_min 1.357
_diffrn_source 'fine-focus sealed tube'
_exptl_absorpt_coefficient_mu 0.425
_exptl_absorpt_correction_T_max 0.9372
_exptl_absorpt_correction_T_min 0.8377
_exptl_absorpt_correction_type numerical
_exptl_absorpt_process_details 'X-RED (Stoe & Cie, 2015)'
_exptl_crystal_colour orange
_exptl_crystal_density_diffrn 1.594
_exptl_crystal_description block
_exptl_crystal_F_000 2379
_exptl_crystal_size_max 0.500
_exptl_crystal_size_mid 0.330
_exptl_crystal_size_min 0.160
_refine_diff_density_max 0.768
_refine_diff_density_min -0.654
_refine_diff_density_rms 0.107
_refine_ls_extinction_method none
_refine_ls_goodness_of_fit_ref 1.063
_refine_ls_hydrogen_treatment constr
_refine_ls_matrix_type full
_refine_ls_number_parameters 2205
_refine_ls_number_reflns 20854
_refine_ls_number_restraints 2874
_refine_ls_restrained_S_all 1.056
_refine_ls_R_factor_all 0.1011
_refine_ls_R_factor_gt 0.0610
_refine_ls_shift/su_max 0.001
_refine_ls_shift/su_mean 0.000
_refine_ls_structure_factor_coef Fsqd
_refine_ls_weighting_details 'w=1/[\s^2^(Fo^2^)+(0.1436P)^2^+3.0420P] where P=(Fo^2^+2Fc^2^)/3'
_refine_ls_weighting_scheme calc
_refine_ls_wR_factor_gt 0.1956
_refine_ls_wR_factor_ref 0.2438
_reflns_Friedel_coverage 0.000
_reflns_number_gt 12855
_reflns_number_total 20854
_reflns_threshold_expression 'I > 2\s(I)'
_cod_data_source_file d3sc00813d2.cif
_cod_data_source_block 2-sg33-2
_cod_depositor_comments 'Adding full bibliography for 1569163--1569167.cif.'
_cod_database_code 1569165
_shelx_shelxl_version_number 2018/3
_shelx_space_group_comment
;
The symmetry employed for this shelxl refinement is uniquely defined
by the following loop, which should always be used as a source of
symmetry information in preference to the above space-group names.
They are only intended as comments.
;
_shelx_estimated_absorpt_t_min 0.816
_shelx_estimated_absorpt_t_max 0.935

loop_
_space_group_symop_operation_xyz
'x, y, z'
'-x, -y, -z'

loop_
_atom_site_label
_atom_site_type_symbol
_atom_site_fract_x
_atom_site_fract_y
_atom_site_fract_z
_atom_site_U_iso_or_equiv
_atom_site_adp_type
_atom_site_occupancy
_atom_site_site_symmetry_order
_atom_site_calc_flag
_atom_site_refinement_flags_posn
_atom_site_refinement_flags_adp
_atom_site_refinement_flags_occupancy
_atom_site_disorder_assembly
_atom_site_disorder_group
Co1 Co 0.17330(3) 0.15837(3) 0.66706(2) 0.02204(15) Uani 1 1 d D . . . .
F1 F 0.00084(19) 0.32712(18) 0.68377(13) 0.0379(6) Uani 0.8554(14) 1 d D U P A 1
F2 F -0.16429(18) 0.3439(2) 0.73408(19) 0.0541(8) Uani 0.8554(14) 1 d D U P A 1
F3 F -0.1920(2) 0.2270(2) 0.85436(18) 0.0553(8) Uani 0.8554(14) 1 d D U P A 1
F4 F -0.0471(4) 0.0921(3) 0.9278(3) 0.0475(12) Uani 0.8554(14) 1 d D U P A 1
F5 F 0.11469(16) 0.07286(17) 0.87526(12) 0.0309(5) Uani 0.8554(14) 1 d D U P A 1
F6 F 0.3561(2) 0.30558(19) 0.60915(14) 0.0425(7) Uani 0.8554(14) 1 d D U P A 1
F7 F 0.4880(3) 0.2936(3) 0.52053(17) 0.0623(10) Uani 0.8554(14) 1 d D U P A 1
F8 F 0.56834(19) 0.1281(3) 0.50050(15) 0.0657(10) Uani 0.8554(14) 1 d D U P A 1
F9 F 0.5163(3) -0.0240(4) 0.5700(2) 0.0619(13) Uani 0.8554(14) 1 d D U P A 1
F10 F 0.3863(2) -0.01314(19) 0.66111(15) 0.0406(7) Uani 0.8554(14) 1 d D U P A 1
O1 O 0.2206(3) 0.1967(2) 0.83155(18) 0.0238(9) Uani 0.8554(14) 1 d D U P A 1
O2 O 0.37309(19) 0.1841(2) 0.75340(15) 0.0290(7) Uani 0.8554(14) 1 d D U P A 1
N1 N 0.14838(19) 0.1894(2) 0.74797(15) 0.0196(6) Uani 0.8554(14) 1 d D U P A 1
N2 N 0.29644(19) 0.1529(2) 0.68369(15) 0.0209(6) Uani 0.8554(14) 1 d D U P A 1
C1 C 0.2203(5) 0.1862(6) 0.7786(2) 0.0234(10) Uani 0.8554(14) 1 d D U P A 1
C2 C 0.3059(3) 0.1741(3) 0.73682(19) 0.0231(8) Uani 0.8554(14) 1 d D U P A 1
C3 C 0.0650(2) 0.2017(3) 0.77960(18) 0.0219(7) Uani 0.8554(14) 1 d D U P A 1
C4 C -0.0092(3) 0.2694(3) 0.7446(2) 0.0287(8) Uani 0.8554(14) 1 d D U P A 1
C5 C -0.0945(3) 0.2781(3) 0.7696(3) 0.0385(10) Uani 0.8554(14) 1 d D U P A 1
C6 C -0.1080(3) 0.2201(3) 0.8305(2) 0.0378(10) Uani 0.8554(14) 1 d D U P A 1
C7 C -0.0367(3) 0.1533(3) 0.8668(2) 0.0334(9) Uani 0.8554(14) 1 d D U P A 1
C8 C 0.0489(3) 0.1451(3) 0.8405(2) 0.0256(9) Uani 0.8554(14) 1 d D U P A 1
C9 C 0.3693(2) 0.1467(3) 0.64059(19) 0.0247(8) Uani 0.8554(14) 1 d D U P A 1
C10 C 0.3985(4) 0.2208(5) 0.6039(4) 0.0374(15) Uani 0.8554(14) 1 d D U P A 1
C11 C 0.4652(3) 0.2159(4) 0.5569(2) 0.0450(11) Uani 0.8554(14) 1 d D U P A 1
C12 C 0.5041(3) 0.1333(4) 0.5457(2) 0.0480(12) Uani 0.8554(14) 1 d D U P A 1
C13 C 0.4767(3) 0.0567(4) 0.5816(2) 0.0414(11) Uani 0.8554(14) 1 d D U P A 1
C14 C 0.4118(3) 0.0640(3) 0.6277(2) 0.0331(9) Uani 0.8554(14) 1 d D U P A 1
F1B F 0.2059(12) -0.0586(13) 0.7860(9) 0.046(3) Uani 0.1446(14) 1 d D U P A 2
F2B F 0.1175(16) -0.1575(12) 0.8770(15) 0.044(4) Uani 0.1446(14) 1 d D U P A 2
F3B F -0.0124(13) -0.0769(13) 0.9495(9) 0.061(4) Uani 0.1446(14) 1 d D U P A 2
F4B F -0.059(2) 0.115(2) 0.920(2) 0.042(4) Uani 0.1446(14) 1 d D U P A 2
F5B F 0.0442(9) 0.2069(9) 0.8414(7) 0.029(2) Uani 0.1446(14) 1 d D U P A 2
F6B F 0.1693(10) 0.3921(11) 0.5677(8) 0.039(3) Uani 0.1446(14) 1 d D U P A 2
F7B F 0.2498(15) 0.4686(17) 0.4566(11) 0.048(3) Uani 0.1446(14) 1 d D U P A 2
F8B F 0.4288(13) 0.3926(15) 0.4443(8) 0.065(3) Uani 0.1446(14) 1 d D U P A 2
F9B F 0.5242(10) 0.2480(15) 0.5417(10) 0.052(3) Uani 0.1446(14) 1 d D U P A 2
F10B F 0.4442(10) 0.1616(11) 0.6479(7) 0.043(3) Uani 0.1446(14) 1 d D U P A 2
O1B O 0.2352(19) 0.1683(18) 0.8391(10) 0.023(3) Uani 0.1446(14) 1 d D U P A 2
O2B O 0.3471(11) 0.2380(15) 0.7404(9) 0.026(3) Uani 0.1446(14) 1 d D U P A 2
N1B N 0.1829(12) 0.1274(13) 0.7636(6) 0.029(3) Uani 0.1446(14) 1 d D U P A 2
N2B N 0.2526(11) 0.2337(12) 0.6675(7) 0.031(3) Uani 0.1446(14) 1 d D U P A 2
C1B C 0.223(3) 0.179(4) 0.7818(12) 0.025(3) Uani 0.1446(14) 1 d D U P A 2
C2B C 0.2849(14) 0.2165(19) 0.7270(8) 0.025(3) Uani 0.1446(14) 1 d D U P A 2
C3B C 0.1336(12) 0.0777(11) 0.8121(9) 0.029(3) Uani 0.1446(14) 1 d D U P A 2
C4B C 0.1457(14) -0.0147(11) 0.8218(10) 0.036(3) Uani 0.1446(14) 1 d D U P A 2
C5B C 0.0975(16) -0.0662(12) 0.8676(11) 0.042(3) Uani 0.1446(14) 1 d D U P A 2
C6B C 0.0380(17) -0.0287(12) 0.9073(12) 0.050(4) Uani 0.1446(14) 1 d D U P A 2
C7B C 0.0216(15) 0.0638(12) 0.8998(11) 0.039(3) Uani 0.1446(14) 1 d D U P A 2
C8B C 0.065(2) 0.1175(13) 0.8482(16) 0.027(3) Uani 0.1446(14) 1 d D U P A 2
C9B C 0.2982(10) 0.2721(14) 0.6107(8) 0.036(3) Uani 0.1446(14) 1 d D U P A 2
C10B C 0.2554(11) 0.3511(14) 0.5613(9) 0.037(3) Uani 0.1446(14) 1 d D U P A 2
C11B C 0.2985(11) 0.3946(16) 0.5059(10) 0.046(3) Uani 0.1446(14) 1 d D U P A 2
C12B C 0.3857(11) 0.3534(18) 0.4981(10) 0.055(4) Uani 0.1446(14) 1 d D U P A 2
C13B C 0.4367(11) 0.2806(18) 0.5500(10) 0.047(3) Uani 0.1446(14) 1 d D U P A 2
C14B C 0.3905(14) 0.238(4) 0.602(2) 0.037(3) Uani 0.1446(14) 1 d D U P A 2
F11 F -0.10094(16) 0.16037(17) 0.68258(12) 0.0317(5) Uani 0.8554(14) 1 d D U P A 1
F12 F -0.18483(19) 0.0805(2) 0.78985(17) 0.0429(7) Uani 0.8554(14) 1 d D U P A 1
F13 F -0.0915(2) -0.0689(2) 0.88876(13) 0.0446(7) Uani 0.8554(14) 1 d D U P A 1
F14 F 0.0880(2) -0.1374(2) 0.8780(2) 0.0401(9) Uani 0.8554(14) 1 d D U P A 1
F15 F 0.17357(17) -0.06241(18) 0.76824(13) 0.0299(6) Uani 0.8554(14) 1 d D U P A 1
F16 F 0.1294(2) 0.38523(19) 0.55181(14) 0.0377(6) Uani 0.8554(14) 1 d D U P A 1
F17 F 0.2178(3) 0.4912(3) 0.4630(2) 0.0584(11) Uani 0.8554(14) 1 d D U P A 1
F18 F 0.3485(2) 0.4141(3) 0.38823(16) 0.0635(9) Uani 0.8554(14) 1 d D U P A 1
F19 F 0.3874(4) 0.2290(4) 0.4033(3) 0.0558(15) Uani 0.8554(14) 1 d D U P A 1
F20 F 0.29791(16) 0.12420(19) 0.49272(12) 0.0321(5) Uani 0.8554(14) 1 d D U P A 1
O11 O -0.00210(18) 0.08400(19) 0.59177(13) 0.0239(6) Uani 0.8554(14) 1 d D U P A 1
O12 O 0.1078(4) 0.1601(3) 0.49361(18) 0.0229(10) Uani 0.8554(14) 1 d D U P A 1
N11 N 0.0866(2) 0.0914(2) 0.66599(15) 0.0200(6) Uani 0.8554(14) 1 d D U P A 1
N12 N 0.1600(2) 0.1995(2) 0.57124(15) 0.0192(6) Uani 0.8554(14) 1 d D U P A 1
C21 C 0.0583(2) 0.1064(3) 0.60516(18) 0.0189(7) Uani 0.8554(14) 1 d D U P A 1
C22 C 0.1127(3) 0.1583(5) 0.5497(2) 0.0205(13) Uani 0.8554(14) 1 d D U P A 1
C23 C 0.0395(3) 0.0490(3) 0.71990(18) 0.0210(7) Uani 0.8554(14) 1 d D U P A 1
C24 C -0.0520(3) 0.0818(3) 0.7287(2) 0.0249(9) Uani 0.8554(14) 1 d D U P A 1
C25 C -0.0958(3) 0.0439(3) 0.7834(2) 0.0289(8) Uani 0.8554(14) 1 d D U P A 1
C26 C -0.0489(3) -0.0315(3) 0.8339(2) 0.0324(9) Uani 0.8554(14) 1 d D U P A 1
C27 C 0.0423(3) -0.0666(3) 0.8285(2) 0.0285(8) Uani 0.8554(14) 1 d D U P A 1
C28 C 0.0848(3) -0.0268(3) 0.77192(19) 0.0250(8) Uani 0.8554(14) 1 d D U P A 1
C29 C 0.2075(2) 0.2518(3) 0.52358(19) 0.0225(7) Uani 0.8554(14) 1 d D U P A 1
C30 C 0.1921(3) 0.3463(3) 0.5153(2) 0.0284(8) Uani 0.8554(14) 1 d D U P A 1
C31 C 0.2382(3) 0.3999(3) 0.4702(2) 0.0384(10) Uani 0.8554(14) 1 d D U P A 1
C32 C 0.3016(3) 0.3625(4) 0.4321(2) 0.0419(11) Uani 0.8554(14) 1 d D U P A 1
C33 C 0.3200(3) 0.2689(4) 0.4394(2) 0.0355(9) Uani 0.8554(14) 1 d D U P A 1
C34 C 0.2737(3) 0.2173(3) 0.4834(2) 0.0269(10) Uani 0.8554(14) 1 d D U P A 1
F11B F -0.0171(11) 0.0275(11) 0.7304(8) 0.042(3) Uani 0.1446(14) 1 d D U P A 2
F12B F -0.1539(13) 0.0442(12) 0.8166(9) 0.043(3) Uani 0.1446(14) 1 d D U P A 2
F13B F -0.2327(10) 0.2053(13) 0.8381(8) 0.043(3) Uani 0.1446(14) 1 d D U P A 2
F14B F -0.1798(10) 0.3613(11) 0.7664(9) 0.036(3) Uani 0.1446(14) 1 d D U P A 2
F15B F -0.0549(11) 0.3500(10) 0.6723(8) 0.034(3) Uani 0.1446(14) 1 d D U P A 2
F16B F 0.3400(14) -0.0041(13) 0.6447(9) 0.053(4) Uani 0.1446(14) 1 d D U P A 2
F17B F 0.5000(16) -0.032(2) 0.5877(13) 0.052(4) Uani 0.1446(14) 1 d D U P A 2
F18B F 0.5247(12) 0.0948(18) 0.4748(10) 0.077(4) Uani 0.1446(14) 1 d D U P A 2
F19B F 0.373(3) 0.250(2) 0.4056(16) 0.047(4) Uani 0.1446(14) 1 d D U P A 2
F20B F 0.2157(10) 0.2621(11) 0.4567(8) 0.043(3) Uani 0.1446(14) 1 d D U P A 2
O11B O -0.0437(10) 0.1614(14) 0.5813(9) 0.037(3) Uani 0.1446(14) 1 d D U P A 2
O12B O 0.108(3) 0.137(2) 0.5026(12) 0.027(4) Uani 0.1446(14) 1 d D U P A 2
N11B N 0.0411(8) 0.1837(14) 0.6514(8) 0.034(3) Uani 0.1446(14) 1 d D U P A 2
N12B N 0.1851(10) 0.1480(17) 0.5802(7) 0.034(3) Uani 0.1446(14) 1 d D U P A 2
C21B C 0.0279(12) 0.161(2) 0.5986(10) 0.027(3) Uani 0.1446(14) 1 d D U P A 2
C22B C 0.1123(16) 0.145(4) 0.5558(17) 0.024(3) Uani 0.1446(14) 1 d D U P A 2
C23B C -0.0319(13) 0.1903(12) 0.6954(10) 0.033(3) Uani 0.1446(14) 1 d D U P A 2
C24B C -0.0582(17) 0.1108(13) 0.7373(13) 0.031(3) Uani 0.1446(14) 1 d D U P A 2
C25B C -0.1269(14) 0.1204(12) 0.7802(11) 0.036(3) Uani 0.1446(14) 1 d D U P A 2
C26B C -0.1685(15) 0.2031(13) 0.7911(12) 0.041(3) Uani 0.1446(14) 1 d D U P A 2
C27B C -0.1416(18) 0.2795(14) 0.7553(13) 0.040(3) Uani 0.1446(14) 1 d D U P A 2
C28B C -0.0734(14) 0.2725(12) 0.7086(11) 0.037(3) Uani 0.1446(14) 1 d D U P A 2
C29B C 0.2706(11) 0.1287(15) 0.5557(9) 0.037(3) Uani 0.1446(14) 1 d D U P A 2
C30B C 0.3456(12) 0.0568(17) 0.5850(10) 0.045(3) Uani 0.1446(14) 1 d D U P A 2
C31B C 0.4290(13) 0.0420(18) 0.5566(12) 0.052(3) Uani 0.1446(14) 1 d D U P A 2
C32B C 0.4416(13) 0.108(2) 0.4992(12) 0.057(4) Uani 0.1446(14) 1 d D U P A 2
C33B C 0.3689(12) 0.1797(18) 0.4655(11) 0.047(3) Uani 0.1446(14) 1 d D U P A 2
C34B C 0.2849(13) 0.185(2) 0.4890(12) 0.032(3) Uani 0.1446(14) 1 d D U P A 2
Co2 Co 0.500000 0.500000 0.000000 0.02619(18) Uani 1 2 d DS . P . .
F21A F 0.3296(3) 0.6603(3) 0.0162(2) 0.0329(10) Uani 0.539(2) 1 d D U P B 1
F22A F 0.1645(3) 0.6752(4) 0.0618(3) 0.0415(12) Uani 0.539(2) 1 d D U P B 1
F23A F 0.1356(3) 0.5586(3) 0.1851(3) 0.0423(11) Uani 0.539(2) 1 d D U P B 1
F24A F 0.2819(8) 0.4210(7) 0.2601(6) 0.0417(18) Uani 0.539(2) 1 d D U P B 1
F25A F 0.4412(3) 0.4085(3) 0.20875(19) 0.0346(9) Uani 0.539(2) 1 d D U P B 1
F26A F 0.7689(3) 0.5080(3) -0.01304(19) 0.0337(9) Uani 0.539(2) 1 d D U P B 1
F27A F 0.8533(3) 0.5896(3) -0.1205(2) 0.0410(10) Uani 0.539(2) 1 d D U P B 1
F28A F 0.7631(4) 0.7336(4) -0.2188(2) 0.0553(13) Uani 0.539(2) 1 d D U P B 1
F29A F 0.5823(5) 0.8039(6) -0.2117(4) 0.0482(18) Uani 0.539(2) 1 d D U P B 1
F30A F 0.4926(4) 0.7253(4) -0.1037(3) 0.0452(13) Uani 0.539(2) 1 d D U P B 1
O21A O 0.5440(8) 0.5342(6) 0.1669(5) 0.0219(18) Uani 0.539(2) 1 d D U P B 1
O22A O 0.6684(4) 0.5821(4) 0.0775(2) 0.0312(11) Uani 0.539(2) 1 d D U P B 1
N21A N 0.4756(3) 0.5236(4) 0.0824(2) 0.0232(10) Uani 0.539(2) 1 d D U P B 1
N22A N 0.5809(4) 0.5747(4) 0.0016(3) 0.0296(11) Uani 0.539(2) 1 d D U P B 1
C41A C 0.5460(8) 0.5218(13) 0.1144(6) 0.023(2) Uani 0.539(2) 1 d D U P B 1
C42A C 0.6094(5) 0.5577(6) 0.0622(3) 0.0277(13) Uani 0.539(2) 1 d D U P B 1
C43A C 0.3927(4) 0.5366(4) 0.1118(3) 0.0233(11) Uani 0.539(2) 1 d D U P B 1
C44A C 0.3179(4) 0.6023(4) 0.0762(3) 0.0239(12) Uani 0.539(2) 1 d D U P B 1
C45A C 0.2330(4) 0.6107(4) 0.1003(3) 0.0279(13) Uani 0.539(2) 1 d D U P B 1
C46A C 0.2180(4) 0.5534(5) 0.1609(3) 0.0321(14) Uani 0.539(2) 1 d D U P B 1
C47A C 0.2899(4) 0.4867(5) 0.1983(3) 0.0302(12) Uani 0.539(2) 1 d D U P B 1
C48A C 0.3755(5) 0.4788(7) 0.1735(5) 0.0283(17) Uani 0.539(2) 1 d D U P B 1
C49A C 0.6296(4) 0.6171(5) -0.0508(3) 0.0336(13) Uani 0.539(2) 1 d D U P B 1
C50A C 0.7201(8) 0.5885(8) -0.0571(6) 0.0332(19) Uani 0.539(2) 1 d D U P B 1
C51A C 0.7655(5) 0.6225(5) -0.1127(3) 0.0327(13) Uani 0.539(2) 1 d D U P B 1
C52A C 0.7200(5) 0.6973(5) -0.1638(4) 0.0461(16) Uani 0.539(2) 1 d D U P B 1
C53A C 0.6277(5) 0.7312(5) -0.1602(4) 0.0438(17) Uani 0.539(2) 1 d D U P B 1
C54A C 0.5850(5) 0.6922(5) -0.1053(3) 0.0384(15) Uani 0.539(2) 1 d D U P B 1
F21B F 0.5419(4) 0.2803(4) 0.1190(3) 0.0362(14) Uani 0.461(2) 1 d D U P B 2
F22B F 0.4507(6) 0.1750(6) 0.2037(6) 0.053(2) Uani 0.461(2) 1 d D U P B 2
F23B F 0.3138(4) 0.2550(5) 0.2765(3) 0.0647(18) Uani 0.461(2) 1 d D U P B 2
F24B F 0.2687(10) 0.4466(9) 0.2555(7) 0.048(3) Uani 0.461(2) 1 d D U P B 2
F25B F 0.3656(3) 0.5447(4) 0.1702(3) 0.0433(12) Uani 0.461(2) 1 d D U P B 2
F26B F 0.6770(4) 0.6508(4) -0.0519(3) 0.0482(12) Uani 0.461(2) 1 d D U P B 2
F27B F 0.8055(5) 0.6529(6) -0.1409(4) 0.0789(18) Uani 0.461(2) 1 d D U P B 2
F28B F 0.8961(5) 0.4868(9) -0.1642(4) 0.127(4) Uani 0.461(2) 1 d D U P B 2
F29B F 0.8512(6) 0.3304(8) -0.0934(5) 0.100(4) Uani 0.461(2) 1 d D U P B 2
F30B F 0.7242(5) 0.3315(5) -0.0061(3) 0.0675(19) Uani 0.461(2) 1 d D U P B 2
O21B O 0.5558(10) 0.5083(8) 0.1723(6) 0.024(2) Uani 0.461(2) 1 d D U P B 2
O22B O 0.6977(4) 0.5253(5) 0.0896(3) 0.0275(12) Uani 0.461(2) 1 d D U P B 2
N21B N 0.5054(4) 0.4665(4) 0.0959(3) 0.0193(11) Uani 0.461(2) 1 d D U P B 2
N22B N 0.6257(4) 0.4912(4) 0.0191(3) 0.0240(12) Uani 0.461(2) 1 d D U P B 2
C41B C 0.5516(10) 0.5118(16) 0.1156(7) 0.023(2) Uani 0.461(2) 1 d D U P B 2
C42B C 0.6334(5) 0.5116(6) 0.0723(4) 0.0254(15) Uani 0.461(2) 1 d D U P B 2
C43B C 0.4574(4) 0.4154(4) 0.1428(3) 0.0205(12) Uani 0.461(2) 1 d D U P B 2
C44B C 0.4738(4) 0.3215(5) 0.1523(3) 0.0242(14) Uani 0.461(2) 1 d D U P B 2
C45B C 0.4264(5) 0.2676(5) 0.1967(4) 0.0345(17) Uani 0.461(2) 1 d D U P B 2
C46B C 0.3614(5) 0.3060(6) 0.2325(4) 0.044(2) Uani 0.461(2) 1 d D U P B 2
C47B C 0.3411(5) 0.4001(6) 0.2247(4) 0.0372(16) Uani 0.461(2) 1 d D U P B 2
C48B C 0.3887(8) 0.4538(7) 0.1797(6) 0.030(2) Uani 0.461(2) 1 d D U P B 2
C49B C 0.6980(5) 0.4903(5) -0.0238(4) 0.0324(15) Uani 0.461(2) 1 d D U P B 2
C50B C 0.7214(10) 0.5697(9) -0.0597(7) 0.036(2) Uani 0.461(2) 1 d D U P B 2
C51B C 0.7886(7) 0.5690(8) -0.1055(5) 0.059(2) Uani 0.461(2) 1 d D U P B 2
C52B C 0.8322(6) 0.4920(9) -0.1182(5) 0.076(3) Uani 0.461(2) 1 d D U P B 2
C53B C 0.8086(7) 0.4101(8) -0.0847(6) 0.082(3) Uani 0.461(2) 1 d D U P B 2
C54B C 0.7451(6) 0.4116(7) -0.0378(5) 0.053(2) Uani 0.461(2) 1 d D U P B 2
P1 P 0.30904(6) 0.11177(6) 0.99844(4) 0.0214(2) Uani 1 1 d . . . . .
C61 C 0.3950(2) 0.1645(2) 0.96102(16) 0.0230(7) Uani 1 1 d . . . . .
C62 C 0.3933(2) 0.2102(2) 0.89319(16) 0.0239(7) Uani 1 1 d . . . . .
H62 H 0.349040 0.210333 0.867023 0.029 Uiso 1 1 calc R U . . .
C63 C 0.4566(2) 0.2553(2) 0.86460(18) 0.0273(7) Uani 1 1 d . . . . .
H63 H 0.456299 0.285800 0.818522 0.033 Uiso 1 1 calc R U . . .
C64 C 0.5207(2) 0.2562(2) 0.9029(2) 0.0310(8) Uani 1 1 d . . . . .
H64 H 0.564507 0.286488 0.882861 0.037 Uiso 1 1 calc R U . . .
C65 C 0.5212(2) 0.2131(3) 0.97017(19) 0.0322(8) Uani 1 1 d . . . . .
H65 H 0.564284 0.215336 0.996148 0.039 Uiso 1 1 calc R U . . .
C66 C 0.4589(2) 0.1666(2) 0.99983(18) 0.0280(7) Uani 1 1 d . . . . .
H66 H 0.459451 0.136515 1.045959 0.034 Uiso 1 1 calc R U . . .
C67 C 0.3065(2) 0.0206(2) 0.96977(17) 0.0240(7) Uani 1 1 d . . . . .
C68 C 0.2568(2) -0.0397(2) 1.00592(18) 0.0288(7) Uani 1 1 d . . . . .
H68 H 0.229806 -0.034986 1.046147 0.035 Uiso 1 1 calc R U . . .
C69 C 0.2476(2) -0.1058(3) 0.9825(2) 0.0332(8) Uani 1 1 d . . . . .
H69 H 0.214089 -0.146755 1.006543 0.040 Uiso 1 1 calc R U . . .
C70 C 0.2873(3) -0.1121(3) 0.9239(2) 0.0355(9) Uani 1 1 d . . . . .
H70 H 0.280418 -0.157396 0.907844 0.043 Uiso 1 1 calc R U . . .
C71 C 0.3370(3) -0.0534(3) 0.88833(19) 0.0342(8) Uani 1 1 d . . . . .
H71 H 0.364328 -0.058982 0.848394 0.041 Uiso 1 1 calc R U . . .
C72 C 0.3466(2) 0.0134(2) 0.91114(17) 0.0281(7) Uani 1 1 d . . . . .
H72 H 0.380400 0.053935 0.886903 0.034 Uiso 1 1 calc R U . . .
C73 C 0.2050(2) 0.2028(2) 0.98197(15) 0.0228(7) Uani 1 1 d . . . . .
C74 C 0.1278(2) 0.1869(3) 0.97230(18) 0.0299(8) Uani 1 1 d . . . . .
H74 H 0.128973 0.126809 0.973659 0.036 Uiso 1 1 calc R U . . .
C75 C 0.0488(3) 0.2581(3) 0.9606(2) 0.0394(9) Uani 1 1 d . . . . .
H75 H -0.004723 0.246915 0.954674 0.047 Uiso 1 1 calc R U . . .
C76 C 0.0477(3) 0.3459(3) 0.9576(2) 0.0380(9) Uani 1 1 d . . . . .
H76 H -0.006485 0.395431 0.948443 0.046 Uiso 1 1 calc R U . . .
C77 C 0.1249(3) 0.3620(3) 0.96793(19) 0.0368(9) Uani 1 1 d . . . . .
H77 H 0.123427 0.422039 0.966918 0.044 Uiso 1 1 calc R U . . .
C78 C 0.2039(2) 0.2909(2) 0.97968(17) 0.0280(7) Uani 1 1 d . . . . .
H78 H 0.257330 0.301850 0.986173 0.034 Uiso 1 1 calc R U . . .
C79 C 0.3302(2) 0.0626(2) 1.08503(16) 0.0255(7) Uani 1 1 d . . . . .
C80 C 0.3997(3) -0.0183(3) 1.10875(18) 0.0340(8) Uani 1 1 d . . . . .
H80 H 0.430292 -0.050903 1.080164 0.041 Uiso 1 1 calc R U . . .
C81 C 0.4250(3) -0.0522(3) 1.17412(19) 0.0365(9) Uani 1 1 d . . . . .
H81 H 0.473489 -0.107154 1.189970 0.044 Uiso 1 1 calc R U . . .
C82 C 0.3797(3) -0.0061(3) 1.21570(18) 0.0342(8) Uani 1 1 d . . . . .
H82 H 0.397625 -0.028537 1.260189 0.041 Uiso 1 1 calc R U . . .
C83 C 0.3081(3) 0.0729(3) 1.19320(18) 0.0360(9) Uani 1 1 d . . . . .
H83 H 0.275429 0.103060 1.222599 0.043 Uiso 1 1 calc R U . . .
C84 C 0.2837(2) 0.1082(3) 1.12742(17) 0.0298(8) Uani 1 1 d . . . . .
H84 H 0.235350 0.163346 1.111655 0.036 Uiso 1 1 calc R U . . .
P2 P 0.01750(5) 0.22317(6) 0.33343(4) 0.0204(2) Uani 1 1 d . . . . .
C91 C 0.1224(2) 0.1321(2) 0.34735(16) 0.0232(7) Uani 1 1 d . . . . .
C92 C 0.1233(2) 0.0457(2) 0.34515(17) 0.0275(7) Uani 1 1 d . . . . .
H92 H 0.069954 0.037113 0.335772 0.033 Uiso 1 1 calc R U . . .
C93 C 0.2023(2) -0.0278(3) 0.35673(17) 0.0302(8) Uani 1 1 d . . . . .
H93 H 0.202928 -0.086293 0.355096 0.036 Uiso 1 1 calc R U . . .
C94 C 0.2793(2) -0.0153(3) 0.37048(17) 0.0332(8) Uani 1 1 d . . . . .
H94 H 0.333018 -0.065386 0.378755 0.040 Uiso 1 1 calc R U . . .
C95 C 0.2786(2) 0.0705(3) 0.3723(2) 0.0374(9) Uani 1 1 d . . . . .
H95 H 0.332228 0.078719 0.381479 0.045 Uiso 1 1 calc R U . . .
C96 C 0.2006(2) 0.1443(3) 0.36093(17) 0.0284(7) Uani 1 1 d . . . . .
H96 H 0.200689 0.202652 0.362423 0.034 Uiso 1 1 calc R U . . .
C97 C -0.0057(2) 0.2737(2) 0.24682(16) 0.0213(7) Uani 1 1 d . . . . .
C98 C -0.0788(2) 0.3533(2) 0.22539(17) 0.0276(7) Uani 1 1 d . . . . .
H98 H -0.111617 0.381884 0.255574 0.033 Uiso 1 1 calc R U . . .
C99 C -0.1034(3) 0.3904(2) 0.15963(18) 0.0318(8) Uani 1 1 d . . . . .
H99 H -0.153819 0.443631 0.144833 0.038 Uiso 1 1 calc R U . . .
C100 C -0.0536(3) 0.3492(3) 0.11595(18) 0.0314(8) Uani 1 1 d . . . . .
H100 H -0.070246 0.374568 0.071063 0.038 Uiso 1 1 calc R U . . .
C101 C 0.0202(2) 0.2714(3) 0.13667(18) 0.0316(8) Uani 1 1 d . . . . .
H101 H 0.054262 0.244380 0.106087 0.038 Uiso 1 1 calc R U . . .
C102 C 0.0439(2) 0.2331(2) 0.20283(17) 0.0270(7) Uani 1 1 d . . . . .
H102 H 0.093954 0.179417 0.217593 0.032 Uiso 1 1 calc R U . . .
C103 C -0.0663(2) 0.1691(2) 0.37410(15) 0.0209(6) Uani 1 1 d . . . . .
C104 C -0.1323(2) 0.1657(2) 0.33862(17) 0.0239(7) Uani 1 1 d . . . . .
H104 H -0.136471 0.196102 0.292516 0.029 Uiso 1 1 calc R U . . .
C105 C -0.1924(2) 0.1169(2) 0.37172(18) 0.0279(7) Uani 1 1 d . . . . .
H105 H -0.237372 0.113598 0.347915 0.033 Uiso 1 1 calc R U . . .
C106 C -0.1867(2) 0.0735(2) 0.43875(18) 0.0278(7) Uani 1 1 d . . . . .
H106 H -0.228591 0.041688 0.461100 0.033 Uiso 1 1 calc R U . . .
C107 C -0.1195(2) 0.0763(2) 0.47378(17) 0.0270(7) Uani 1 1 d . . . . .
H107 H -0.115509 0.045431 0.519851 0.032 Uiso 1 1 calc R U . . .
C108 C -0.0592(2) 0.1229(2) 0.44261(16) 0.0243(7) Uani 1 1 d . . . . .
H108 H -0.013311 0.124078 0.466672 0.029 Uiso 1 1 calc R U . . .
C109 C 0.0207(2) 0.3150(2) 0.36143(16) 0.0228(7) Uani 1 1 d . . . . .
C110 C -0.0229(2) 0.3269(2) 0.41785(18) 0.0271(7) Uani 1 1 d . . . . .
H110 H -0.058361 0.287908 0.441741 0.033 Uiso 1 1 calc R U . . .
C111 C -0.0149(2) 0.3954(3) 0.43934(19) 0.0322(8) Uani 1 1 d . . . . .
H111 H -0.045342 0.403959 0.477702 0.039 Uiso 1 1 calc R U . . .
C112 C 0.0376(3) 0.4518(3) 0.4050(2) 0.0342(8) Uani 1 1 d . . . . .
H112 H 0.043715 0.498143 0.420288 0.041 Uiso 1 1 calc R U . . .
C113 C 0.0810(2) 0.4406(3) 0.3486(2) 0.0324(8) Uani 1 1 d . . . . .
H113 H 0.116937 0.479311 0.325246 0.039 Uiso 1 1 calc R U . . .
C114 C 0.0722(2) 0.3728(2) 0.32594(18) 0.0293(8) Uani 1 1 d . . . . .
H114 H 0.100955 0.365891 0.286685 0.035 Uiso 1 1 calc R U . . .
P3 P 0.63550(5) 0.45133(6) 0.33499(4) 0.02021(19) Uani 1 1 d . . . . .
C141 C 0.7210(2) 0.5037(2) 0.29666(16) 0.0215(6) Uani 1 1 d . . . . .
C142 C 0.7174(2) 0.5485(2) 0.22876(16) 0.0215(7) Uani 1 1 d . . . . .
H142 H 0.672193 0.548282 0.203569 0.026 Uiso 1 1 calc R U . . .
C143 C 0.7808(2) 0.5935(2) 0.19865(18) 0.0266(7) Uani 1 1 d . . . . .
H143 H 0.779526 0.623579 0.152502 0.032 Uiso 1 1 calc R U . . .
C144 C 0.8462(2) 0.5946(2) 0.2360(2) 0.0301(8) Uani 1 1 d . . . . .
H144 H 0.889999 0.624404 0.215053 0.036 Uiso 1 1 calc R U . . .
C145 C 0.8479(2) 0.5526(3) 0.3033(2) 0.0324(8) Uani 1 1 d . . . . .
H145 H 0.891432 0.555787 0.328438 0.039 Uiso 1 1 calc R U . . .
C146 C 0.7861(2) 0.5058(2) 0.33453(17) 0.0251(7) Uani 1 1 d . . . . .
H146 H 0.787910 0.475733 0.380682 0.030 Uiso 1 1 calc R U . . .
C147 C 0.6565(2) 0.4019(2) 0.42179(16) 0.0236(7) Uani 1 1 d . . . . .
C148 C 0.7246(3) 0.3169(3) 0.44562(18) 0.0333(8) Uani 1 1 d . . . . .
H148 H 0.752774 0.283523 0.416961 0.040 Uiso 1 1 calc R U . . .
C149 C 0.7504(3) 0.2823(3) 0.51002(19) 0.0383(9) Uani 1 1 d . . . . .
H149 H 0.797545 0.226034 0.525789 0.046 Uiso 1 1 calc R U . . .
C150 C 0.7067(3) 0.3305(3) 0.55215(18) 0.0373(9) Uani 1 1 d . . . . .
H150 H 0.723593 0.306216 0.596965 0.045 Uiso 1 1 calc R U . . .
C151 C 0.6387(3) 0.4137(3) 0.52912(18) 0.0347(9) Uani 1 1 d . . . . .
H151 H 0.609354 0.445976 0.558214 0.042 Uiso 1 1 calc R U . . .
C152 C 0.6137(2) 0.4495(3) 0.46418(17) 0.0291(8) Uani 1 1 d . . . . .
H152 H 0.567397 0.506507 0.448424 0.035 Uiso 1 1 calc R U . . .
C153 C 0.5319(3) 0.6318(2) 0.31671(18) 0.0313(8) Uani 1 1 d . . . . .
H153 H 0.584887 0.640579 0.326510 0.038 Uiso 1 1 calc R U . . .
C154 C 0.4532(3) 0.7057(3) 0.3018(2) 0.0371(9) Uani 1 1 d . . . . .
H154 H 0.452124 0.765103 0.301986 0.044 Uiso 1 1 calc R U . . .
C155 C 0.3766(3) 0.6926(3) 0.28658(18) 0.0389(10) Uani 1 1 d . . . . .
H155 H 0.323336 0.743255 0.276390 0.047 Uiso 1 1 calc R U . . .
C156 C 0.3767(2) 0.6073(3) 0.28608(19) 0.0372(9) Uani 1 1 d . . . . .
H156 H 0.323868 0.599250 0.275340 0.045 Uiso 1 1 calc R U . . .
C157 C 0.4547(2) 0.5324(3) 0.30140(17) 0.0274(7) Uani 1 1 d . . . . .
H157 H 0.455038 0.473284 0.301104 0.033 Uiso 1 1 calc R U . . .
C158 C 0.5317(2) 0.5446(2) 0.31705(16) 0.0239(7) Uani 1 1 d . . . . .
C159 C 0.6329(2) 0.3598(2) 0.30683(16) 0.0220(7) Uani 1 1 d . . . . .
C160 C 0.6777(2) 0.3492(2) 0.25029(17) 0.0285(7) Uani 1 1 d . . . . .
H160 H 0.712916 0.388547 0.226679 0.034 Uiso 1 1 calc R U . . .
C161 C 0.6698(3) 0.2793(3) 0.22883(19) 0.0367(9) Uani 1 1 d . . . . .
H161 H 0.699524 0.271577 0.190045 0.044 Uiso 1 1 calc R U . . .
C162 C 0.6193(3) 0.2216(3) 0.2634(2) 0.0352(9) Uani 1 1 d . . . . .
H162 H 0.614850 0.174292 0.248552 0.042 Uiso 1 1 calc R U . . .
C163 C 0.5753(2) 0.2324(3) 0.3196(2) 0.0328(8) Uani 1 1 d . . . . .
H163 H 0.540102 0.192925 0.342945 0.039 Uiso 1 1 calc R U . . .
C164 C 0.5822(2) 0.3008(2) 0.34223(18) 0.0285(7) Uani 1 1 d . . . . .
H164 H 0.552861 0.307389 0.381377 0.034 Uiso 1 1 calc R U . . .

loop_
_atom_site_aniso_label
_atom_site_aniso_U_11
_atom_site_aniso_U_22
_atom_site_aniso_U_33
_atom_site_aniso_U_23
_atom_site_aniso_U_13
_atom_site_aniso_U_12
Co1 0.0213(2) 0.0299(3) 0.0188(3) -0.00829(19) -0.00073(17) -0.01264(19)
F1 0.0332(14) 0.0306(13) 0.0390(15) 0.0006(11) -0.0082(11) -0.0059(11)
F2 0.0221(14) 0.0497(19) 0.083(2) -0.0229(17) -0.0097(15) 0.0027(13)
F3 0.0327(15) 0.067(2) 0.080(2) -0.0446(17) 0.0279(15) -0.0203(14)
F4 0.049(2) 0.057(3) 0.037(2) -0.013(2) 0.018(2) -0.026(2)
F5 0.0321(13) 0.0314(13) 0.0252(12) -0.0037(10) -0.0049(10) -0.0092(11)
F6 0.0547(16) 0.0359(15) 0.0431(15) -0.0102(12) -0.0051(12) -0.0237(13)
F7 0.061(2) 0.087(3) 0.0423(19) 0.0001(17) 0.0048(15) -0.0531(19)
F8 0.0276(14) 0.127(3) 0.0388(17) -0.0263(18) 0.0144(12) -0.0246(17)
F9 0.038(2) 0.083(3) 0.050(2) -0.035(2) 0.0066(16) 0.0133(19)
F10 0.0395(16) 0.0295(14) 0.0454(16) -0.0131(12) 0.0023(13) -0.0004(12)
O1 0.0255(19) 0.024(2) 0.0211(16) -0.0077(14) -0.0046(12) -0.0050(15)
O2 0.0224(15) 0.0388(18) 0.0279(16) -0.0106(14) -0.0071(11) -0.0101(13)
N1 0.0174(14) 0.0211(15) 0.0203(15) -0.0092(12) -0.0019(11) -0.0025(12)
N2 0.0178(14) 0.0267(16) 0.0204(15) -0.0102(13) 0.0017(11) -0.0074(12)
C1 0.0239(18) 0.024(2) 0.0235(19) -0.0079(16) -0.0020(15) -0.0082(17)
C2 0.0203(18) 0.0214(18) 0.0231(18) -0.0041(15) -0.0066(14) -0.0019(14)
C3 0.0207(16) 0.0246(17) 0.0248(18) -0.0144(14) -0.0001(13) -0.0059(14)
C4 0.0236(18) 0.0245(18) 0.039(2) -0.0127(16) -0.0015(16) -0.0055(15)
C5 0.024(2) 0.037(2) 0.058(3) -0.0249(19) -0.0020(18) -0.0032(17)
C6 0.0231(19) 0.046(2) 0.057(3) -0.035(2) 0.0149(18) -0.0134(17)
C7 0.036(2) 0.043(2) 0.033(2) -0.0218(18) 0.0096(16) -0.0194(17)
C8 0.028(2) 0.028(2) 0.026(2) -0.0138(18) 0.0002(17) -0.0102(18)
C9 0.0177(16) 0.0346(19) 0.0223(18) -0.0081(15) -0.0011(13) -0.0097(15)
C10 0.034(2) 0.046(3) 0.034(2) -0.010(2) -0.0013(18) -0.0185(19)
C11 0.037(2) 0.068(3) 0.033(2) -0.003(2) 0.0014(18) -0.035(2)
C12 0.0231(19) 0.085(3) 0.032(2) -0.019(2) 0.0067(17) -0.015(2)
C13 0.0207(19) 0.060(3) 0.037(2) -0.021(2) -0.0001(17) 0.0031(19)
C14 0.0221(18) 0.041(2) 0.029(2) -0.0109(17) 0.0008(15) -0.0006(16)
F1B 0.043(6) 0.043(5) 0.039(6) -0.005(5) -0.001(5) -0.006(5)
F2B 0.050(6) 0.032(6) 0.035(5) 0.002(5) 0.001(6) -0.008(5)
F3B 0.066(7) 0.062(6) 0.050(6) -0.003(6) 0.005(6) -0.032(6)
F4B 0.043(6) 0.046(6) 0.031(6) -0.006(6) 0.013(5) -0.017(5)
F5B 0.025(4) 0.039(4) 0.026(4) -0.012(4) -0.003(4) -0.010(4)
F6B 0.040(5) 0.042(5) 0.038(5) -0.014(5) -0.002(5) -0.014(5)
F7B 0.052(5) 0.044(5) 0.046(5) -0.005(5) 0.009(5) -0.026(5)
F8B 0.070(6) 0.083(6) 0.043(5) -0.008(5) 0.009(5) -0.041(5)
F9B 0.046(5) 0.075(5) 0.038(5) -0.014(5) 0.009(4) -0.032(5)
F10B 0.038(4) 0.053(4) 0.033(4) -0.009(4) -0.002(4) -0.011(4)
O1B 0.022(5) 0.028(6) 0.023(5) -0.010(5) -0.004(5) -0.009(5)
O2B 0.019(5) 0.036(5) 0.028(5) -0.013(5) -0.003(4) -0.011(5)
N1B 0.025(4) 0.032(4) 0.028(4) -0.007(4) -0.004(4) -0.010(4)
N2B 0.026(5) 0.035(5) 0.027(5) -0.007(5) -0.002(5) -0.005(5)
C1B 0.023(4) 0.027(4) 0.024(4) -0.008(4) -0.003(4) -0.006(4)
C2B 0.023(4) 0.031(4) 0.024(4) -0.011(4) -0.002(4) -0.007(4)
C3B 0.028(4) 0.033(4) 0.026(4) -0.008(4) -0.005(4) -0.009(4)
C4B 0.037(5) 0.038(5) 0.031(5) -0.008(4) -0.009(4) -0.011(4)
C5B 0.046(5) 0.037(4) 0.036(4) -0.001(4) -0.004(4) -0.015(4)
C6B 0.053(6) 0.048(5) 0.042(5) -0.001(5) -0.003(5) -0.019(5)
C7B 0.039(4) 0.043(4) 0.033(4) -0.007(4) 0.004(4) -0.016(4)
C8B 0.027(4) 0.033(4) 0.026(4) -0.012(4) 0.001(4) -0.015(4)
C9B 0.033(4) 0.040(4) 0.036(4) -0.006(4) -0.002(4) -0.017(4)
C10B 0.041(4) 0.037(4) 0.040(4) -0.012(4) -0.001(4) -0.019(4)
C11B 0.052(4) 0.047(4) 0.042(4) -0.007(4) 0.001(4) -0.028(4)
C12B 0.058(5) 0.070(6) 0.042(5) -0.008(5) 0.003(5) -0.039(5)
C13B 0.047(4) 0.061(4) 0.039(4) -0.008(4) 0.004(4) -0.033(4)
C14B 0.034(4) 0.046(4) 0.034(4) -0.006(4) -0.002(4) -0.025(4)
F11 0.0262(12) 0.0305(12) 0.0371(14) -0.0108(11) -0.0041(10) -0.0060(10)
F12 0.0299(14) 0.0464(17) 0.0545(19) -0.0202(14) 0.0135(13) -0.0151(13)
F13 0.0590(17) 0.0436(15) 0.0339(14) -0.0105(12) 0.0236(13) -0.0297(13)
F14 0.048(2) 0.0295(17) 0.0316(14) 0.0030(14) -0.0045(17) -0.0101(14)
F15 0.0247(13) 0.0320(13) 0.0281(14) -0.0058(11) -0.0046(10) -0.0053(11)
F16 0.0425(16) 0.0322(13) 0.0450(16) -0.0210(12) 0.0080(13) -0.0135(12)
F17 0.069(3) 0.039(2) 0.069(2) -0.0043(17) 0.001(2) -0.0341(18)
F18 0.064(2) 0.077(2) 0.0490(18) 0.0010(16) 0.0131(15) -0.0513(18)
F19 0.042(3) 0.086(3) 0.0460(18) -0.033(2) 0.0260(16) -0.024(2)
F20 0.0280(12) 0.0334(14) 0.0385(14) -0.0210(11) 0.0021(10) -0.0043(10)
O11 0.0254(13) 0.0290(14) 0.0231(14) -0.0096(11) -0.0003(10) -0.0148(11)
O12 0.0296(15) 0.022(2) 0.0187(17) -0.0047(15) -0.0032(14) -0.0115(17)
N11 0.0205(14) 0.0242(15) 0.0187(15) -0.0078(12) 0.0005(11) -0.0109(12)
N12 0.0206(15) 0.0187(15) 0.0200(15) -0.0071(12) 0.0013(12) -0.0078(13)
C21 0.0210(16) 0.0179(17) 0.0206(17) -0.0084(14) -0.0024(13) -0.0067(14)
C22 0.0214(17) 0.018(3) 0.021(2) -0.0033(19) -0.0038(14) -0.0069(14)
C23 0.0241(18) 0.0234(17) 0.0204(17) -0.0088(14) 0.0011(14) -0.0127(14)
C24 0.0279(19) 0.024(2) 0.0276(19) -0.0111(16) -0.0007(15) -0.0110(17)
C25 0.0253(18) 0.0343(19) 0.034(2) -0.0172(16) 0.0069(15) -0.0136(15)
C26 0.043(2) 0.034(2) 0.028(2) -0.0119(17) 0.0134(17) -0.0234(18)
C27 0.042(2) 0.0220(18) 0.0223(19) -0.0032(15) 0.0015(16) -0.0160(16)
C28 0.0296(18) 0.0249(18) 0.0227(18) -0.0084(14) 0.0010(14) -0.0112(15)
C29 0.0216(16) 0.0256(17) 0.0230(18) -0.0084(14) -0.0003(13) -0.0104(14)
C30 0.0273(19) 0.0281(19) 0.033(2) -0.0095(16) 0.0009(16) -0.0143(15)
C31 0.044(2) 0.034(2) 0.041(2) -0.0051(18) -0.0027(19) -0.0239(18)
C32 0.043(2) 0.055(3) 0.030(2) 0.0000(19) 0.0051(18) -0.035(2)
C33 0.0277(19) 0.058(2) 0.0251(19) -0.0164(18) 0.0079(16) -0.0175(18)
C34 0.0264(19) 0.032(2) 0.0255(19) -0.0132(17) 0.0029(16) -0.0106(17)
F11B 0.040(4) 0.045(4) 0.036(4) -0.009(4) -0.005(4) -0.011(4)
F12B 0.042(4) 0.046(4) 0.044(5) -0.011(4) 0.005(4) -0.022(4)
F13B 0.025(5) 0.076(6) 0.051(6) -0.037(5) 0.006(5) -0.030(5)
F14B 0.028(5) 0.041(5) 0.046(5) -0.039(4) -0.002(5) 0.006(4)
F15B 0.028(5) 0.031(5) 0.043(5) -0.009(4) -0.004(5) -0.009(4)
F16B 0.046(6) 0.046(5) 0.053(6) -0.009(5) 0.001(5) -0.005(5)
F17B 0.030(6) 0.065(6) 0.050(6) -0.025(6) 0.012(6) 0.002(5)
F18B 0.051(6) 0.109(6) 0.057(6) -0.019(6) 0.005(5) -0.015(6)
F19B 0.040(6) 0.066(6) 0.039(6) -0.028(6) 0.016(5) -0.014(6)
F20B 0.042(5) 0.051(5) 0.035(5) -0.009(4) -0.001(4) -0.019(4)
O11B 0.035(5) 0.043(5) 0.029(5) -0.005(5) -0.003(5) -0.013(5)
O12B 0.035(5) 0.021(6) 0.023(6) -0.003(5) -0.005(5) -0.010(6)
N11B 0.032(5) 0.036(5) 0.031(5) -0.007(5) -0.002(5) -0.011(5)
N12B 0.030(4) 0.035(5) 0.033(4) -0.005(4) 0.002(4) -0.010(4)
C21B 0.026(4) 0.031(4) 0.026(4) -0.006(4) -0.003(4) -0.014(4)
C22B 0.027(4) 0.023(4) 0.023(4) -0.007(4) -0.005(4) -0.009(4)
C23B 0.028(5) 0.035(5) 0.036(5) -0.010(4) -0.006(4) -0.011(4)
C24B 0.030(4) 0.033(4) 0.035(4) -0.011(4) -0.001(4) -0.014(4)
C25B 0.031(4) 0.043(4) 0.041(4) -0.015(4) 0.002(4) -0.019(4)
C26B 0.025(4) 0.055(4) 0.054(4) -0.031(4) 0.005(4) -0.014(4)
C27B 0.025(4) 0.046(4) 0.055(4) -0.029(4) -0.002(4) -0.004(4)
C28B 0.025(4) 0.036(4) 0.050(4) -0.016(4) -0.007(4) -0.007(4)
C29B 0.033(4) 0.038(4) 0.034(4) -0.010(4) 0.001(4) -0.006(4)
C30B 0.039(5) 0.046(5) 0.043(5) -0.015(5) 0.000(5) -0.004(5)
C31B 0.035(4) 0.064(5) 0.046(5) -0.020(4) 0.002(4) 0.001(4)
C32B 0.039(5) 0.078(5) 0.046(5) -0.019(5) 0.005(5) -0.010(5)
C33B 0.038(4) 0.060(4) 0.039(4) -0.018(4) 0.009(4) -0.013(4)
C34B 0.028(4) 0.043(4) 0.029(4) -0.013(4) 0.001(4) -0.015(4)
Co2 0.0254(3) 0.0392(4) 0.0198(3) -0.0093(3) 0.0002(3) -0.0181(3)
F21A 0.027(2) 0.027(2) 0.034(2) 0.0007(16) -0.0110(18) -0.0043(18)
F22A 0.021(2) 0.046(3) 0.055(3) -0.024(3) -0.010(2) 0.0036(19)
F23A 0.022(2) 0.057(3) 0.067(3) -0.043(2) 0.0143(19) -0.0178(18)
F24A 0.041(4) 0.049(4) 0.037(3) -0.017(3) 0.013(3) -0.018(3)
F25A 0.037(2) 0.033(2) 0.030(2) -0.0062(16) -0.0047(17) -0.0097(17)
F26A 0.0302(19) 0.039(2) 0.033(2) -0.0121(16) -0.0023(15) -0.0102(16)
F27A 0.030(2) 0.050(2) 0.057(3) -0.030(2) 0.0254(19) -0.0249(18)
F28A 0.072(3) 0.058(3) 0.042(3) -0.015(2) 0.027(2) -0.038(2)
F29A 0.055(4) 0.044(4) 0.040(3) -0.003(3) 0.001(3) -0.019(3)
F30A 0.045(3) 0.038(3) 0.036(3) -0.004(2) 0.004(2) -0.002(2)
O21A 0.024(3) 0.019(4) 0.023(3) -0.010(3) -0.006(2) -0.003(3)
O22A 0.033(3) 0.043(3) 0.026(2) -0.013(2) -0.0004(19) -0.021(2)
N21A 0.023(2) 0.028(3) 0.022(2) -0.010(2) -0.0045(19) -0.009(2)
N22A 0.033(3) 0.034(3) 0.024(2) -0.010(2) 0.000(2) -0.014(2)
C41A 0.022(3) 0.024(4) 0.023(3) -0.008(3) -0.002(3) -0.007(3)
C42A 0.028(3) 0.036(3) 0.025(3) -0.013(2) 0.002(2) -0.014(2)
C43A 0.024(2) 0.027(2) 0.027(3) -0.015(2) -0.002(2) -0.010(2)
C44A 0.025(3) 0.023(3) 0.028(3) -0.013(2) -0.005(2) -0.007(2)
C45A 0.020(3) 0.029(3) 0.042(3) -0.022(3) -0.009(2) -0.001(2)
C46A 0.023(3) 0.039(3) 0.048(3) -0.032(3) 0.010(3) -0.012(2)
C47A 0.030(3) 0.042(3) 0.030(3) -0.022(2) 0.009(2) -0.020(2)
C48A 0.028(3) 0.034(3) 0.028(3) -0.016(3) 0.000(3) -0.010(3)
C49A 0.038(3) 0.040(3) 0.027(3) -0.011(2) 0.002(2) -0.020(2)
C50A 0.034(3) 0.048(4) 0.027(3) -0.012(3) 0.001(2) -0.027(3)
C51A 0.038(3) 0.046(3) 0.032(3) -0.021(3) 0.010(2) -0.031(3)
C52A 0.062(4) 0.045(3) 0.040(3) -0.016(3) 0.017(3) -0.032(3)
C53A 0.055(4) 0.038(3) 0.039(4) -0.009(3) 0.003(3) -0.019(3)
C54A 0.043(3) 0.041(3) 0.035(3) -0.012(3) 0.000(3) -0.019(3)
F21B 0.029(3) 0.033(3) 0.054(4) -0.022(2) -0.007(2) -0.009(2)
F22B 0.050(5) 0.029(4) 0.078(5) 0.000(3) -0.007(4) -0.025(3)
F23B 0.060(3) 0.088(4) 0.044(3) 0.011(3) 0.004(3) -0.058(3)
F24B 0.033(4) 0.061(6) 0.041(3) -0.016(4) 0.015(3) -0.008(4)
F25B 0.035(2) 0.050(3) 0.048(3) -0.024(2) 0.001(2) -0.008(2)
F26B 0.065(3) 0.052(3) 0.040(3) -0.006(2) -0.011(2) -0.040(2)
F27B 0.069(3) 0.103(4) 0.059(3) 0.005(3) -0.003(3) -0.054(3)
F28B 0.043(4) 0.242(9) 0.046(4) -0.010(5) 0.015(3) -0.022(5)
F29B 0.048(4) 0.155(8) 0.068(5) -0.057(5) -0.017(4) 0.039(4)
F30B 0.068(4) 0.060(4) 0.058(4) -0.025(3) -0.002(4) 0.010(4)
O21B 0.025(4) 0.023(5) 0.024(3) -0.009(3) -0.001(3) -0.006(4)
O22B 0.022(3) 0.034(3) 0.025(3) -0.006(2) -0.005(2) -0.011(2)
N21B 0.020(3) 0.020(3) 0.018(3) -0.006(2) 0.000(2) -0.006(2)
N22B 0.020(3) 0.033(3) 0.023(3) -0.010(2) -0.002(2) -0.010(2)
C41B 0.022(3) 0.028(4) 0.023(3) -0.011(3) -0.003(3) -0.010(3)
C42B 0.024(3) 0.026(3) 0.025(3) -0.006(3) -0.004(2) -0.007(3)
C43B 0.020(3) 0.027(3) 0.019(3) -0.009(2) -0.001(2) -0.011(2)
C44B 0.024(3) 0.026(3) 0.027(3) -0.010(3) -0.002(3) -0.012(3)
C45B 0.037(4) 0.031(4) 0.036(4) 0.004(3) -0.012(3) -0.025(3)
C46B 0.037(4) 0.064(4) 0.031(4) 0.004(3) -0.003(3) -0.036(3)
C47B 0.026(3) 0.057(3) 0.031(3) -0.012(3) 0.004(3) -0.019(3)
C48B 0.027(3) 0.039(4) 0.029(3) -0.016(3) 0.001(3) -0.014(3)
C49B 0.025(3) 0.052(3) 0.023(3) -0.010(3) -0.003(2) -0.017(3)
C50B 0.037(3) 0.055(4) 0.027(3) -0.012(3) -0.005(3) -0.030(3)
C51B 0.046(3) 0.085(4) 0.043(3) -0.007(4) -0.007(3) -0.033(3)
C52B 0.031(4) 0.137(6) 0.046(4) -0.012(4) -0.003(3) -0.027(4)
C53B 0.039(4) 0.129(6) 0.050(5) -0.030(5) -0.004(4) 0.014(5)
C54B 0.034(4) 0.074(4) 0.040(4) -0.018(4) -0.003(3) -0.001(4)
P1 0.0250(4) 0.0202(4) 0.0188(4) -0.0055(3) -0.0028(3) -0.0067(3)
C61 0.0218(15) 0.0216(16) 0.0253(17) -0.0084(13) -0.0030(13) -0.0045(12)
C62 0.0229(16) 0.0221(16) 0.0250(17) -0.0075(13) -0.0046(13) -0.0034(13)
C63 0.0261(17) 0.0218(16) 0.0281(18) -0.0046(14) 0.0006(14) -0.0038(13)
C64 0.0209(16) 0.0218(17) 0.047(2) -0.0088(16) -0.0011(15) -0.0044(13)
C65 0.0260(17) 0.0301(19) 0.042(2) -0.0120(16) -0.0110(15) -0.0072(14)
C66 0.0292(18) 0.0263(17) 0.0280(18) -0.0071(14) -0.0071(14) -0.0076(14)
C67 0.0278(17) 0.0199(16) 0.0251(17) -0.0079(13) -0.0041(13) -0.0067(13)
C68 0.0297(18) 0.0267(18) 0.0308(19) -0.0094(15) -0.0011(14) -0.0094(14)
C69 0.0312(19) 0.0264(18) 0.044(2) -0.0107(16) -0.0042(16) -0.0112(15)
C70 0.038(2) 0.0290(19) 0.046(2) -0.0186(17) -0.0083(17) -0.0096(16)
C71 0.044(2) 0.0310(19) 0.031(2) -0.0158(16) -0.0027(16) -0.0078(16)
C72 0.0312(18) 0.0266(17) 0.0264(18) -0.0087(14) -0.0049(14) -0.0071(14)
C73 0.0236(16) 0.0252(16) 0.0177(16) -0.0070(13) 0.0024(12) -0.0058(13)
C74 0.0278(18) 0.0346(19) 0.033(2) -0.0179(16) 0.0005(14) -0.0090(15)
C75 0.0268(19) 0.049(2) 0.047(2) -0.027(2) -0.0013(16) -0.0041(17)
C76 0.032(2) 0.039(2) 0.039(2) -0.0188(18) 0.0046(16) 0.0004(16)
C77 0.042(2) 0.0291(19) 0.036(2) -0.0144(16) 0.0108(17) -0.0068(16)
C78 0.0305(18) 0.0287(18) 0.0277(18) -0.0113(15) 0.0050(14) -0.0122(15)
C79 0.0329(18) 0.0235(17) 0.0211(17) -0.0042(13) -0.0031(13) -0.0123(14)
C80 0.048(2) 0.0268(18) 0.0230(18) -0.0071(15) -0.0062(16) -0.0043(16)
C81 0.045(2) 0.0278(19) 0.029(2) -0.0042(15) -0.0096(16) -0.0044(16)
C82 0.041(2) 0.039(2) 0.0190(18) -0.0035(15) -0.0032(15) -0.0135(17)
C83 0.0330(19) 0.049(2) 0.0225(19) -0.0117(17) 0.0011(15) -0.0086(17)
C84 0.0303(18) 0.0344(19) 0.0217(18) -0.0078(15) 0.0005(14) -0.0078(15)
P2 0.0198(4) 0.0208(4) 0.0203(4) -0.0054(3) -0.0021(3) -0.0066(3)
C91 0.0229(16) 0.0261(17) 0.0205(16) -0.0059(13) -0.0022(12) -0.0087(13)
C92 0.0260(17) 0.0254(17) 0.0302(19) -0.0061(14) -0.0038(14) -0.0088(14)
C93 0.0329(19) 0.0287(18) 0.0248(18) -0.0054(14) 0.0000(14) -0.0075(15)
C94 0.0260(18) 0.043(2) 0.0244(18) -0.0136(16) -0.0015(14) 0.0004(16)
C95 0.0225(18) 0.058(3) 0.038(2) -0.0248(19) -0.0030(15) -0.0100(17)
C96 0.0224(16) 0.038(2) 0.0281(18) -0.0151(16) 0.0005(13) -0.0100(15)
C97 0.0209(15) 0.0226(16) 0.0203(16) -0.0037(13) -0.0027(12) -0.0096(13)
C98 0.0286(17) 0.0251(17) 0.0248(18) -0.0078(14) -0.0009(14) -0.0026(14)
C99 0.036(2) 0.0241(17) 0.0251(19) -0.0036(14) -0.0071(15) 0.0017(15)
C100 0.037(2) 0.0298(19) 0.0211(18) -0.0025(14) -0.0038(14) -0.0069(15)
C101 0.0341(19) 0.0308(19) 0.0249(18) -0.0075(15) 0.0014(14) -0.0055(15)
C102 0.0230(16) 0.0259(17) 0.0280(18) -0.0058(14) -0.0004(13) -0.0054(13)
C103 0.0209(15) 0.0201(15) 0.0202(16) -0.0047(12) -0.0015(12) -0.0061(12)
C104 0.0216(16) 0.0255(17) 0.0249(17) -0.0090(14) -0.0008(13) -0.0066(13)
C105 0.0232(17) 0.0278(18) 0.036(2) -0.0130(15) 0.0006(14) -0.0105(14)
C106 0.0273(17) 0.0249(17) 0.0306(19) -0.0081(14) 0.0051(14) -0.0102(14)
C107 0.0324(18) 0.0263(17) 0.0203(17) -0.0052(14) 0.0021(13) -0.0096(14)
C108 0.0274(17) 0.0249(17) 0.0207(17) -0.0069(13) -0.0025(13) -0.0079(13)
C109 0.0205(15) 0.0217(16) 0.0262(17) -0.0073(13) -0.0065(12) -0.0050(12)
C110 0.0244(16) 0.0227(16) 0.0313(19) -0.0074(14) -0.0012(14) -0.0046(13)
C111 0.0342(19) 0.0293(19) 0.033(2) -0.0148(16) -0.0015(15) -0.0042(15)
C112 0.036(2) 0.0272(18) 0.041(2) -0.0142(16) -0.0106(16) -0.0052(15)
C113 0.0293(18) 0.0261(18) 0.043(2) -0.0090(16) -0.0042(15) -0.0109(15)
C114 0.0300(18) 0.0266(18) 0.0326(19) -0.0088(15) -0.0013(14) -0.0111(14)
P3 0.0213(4) 0.0208(4) 0.0192(4) -0.0083(3) 0.0021(3) -0.0060(3)
C141 0.0200(15) 0.0215(15) 0.0226(16) -0.0092(13) 0.0009(12) -0.0040(12)
C142 0.0189(15) 0.0208(15) 0.0236(17) -0.0083(13) -0.0022(12) -0.0024(12)
C143 0.0267(17) 0.0194(16) 0.0280(18) -0.0057(13) 0.0027(13) -0.0029(13)
C144 0.0204(16) 0.0214(17) 0.047(2) -0.0111(16) 0.0033(15) -0.0059(13)
C145 0.0238(17) 0.0308(19) 0.045(2) -0.0146(17) -0.0064(15) -0.0071(14)
C146 0.0240(16) 0.0230(16) 0.0259(18) -0.0078(14) -0.0044(13) -0.0030(13)
C147 0.0272(17) 0.0246(16) 0.0192(16) -0.0081(13) 0.0021(13) -0.0078(13)
C148 0.047(2) 0.0264(18) 0.0206(18) -0.0066(14) 0.0014(15) -0.0054(16)
C149 0.048(2) 0.032(2) 0.026(2) -0.0045(16) -0.0002(17) -0.0059(17)
C150 0.043(2) 0.047(2) 0.0201(18) -0.0100(16) 0.0020(15) -0.0128(18)
C151 0.0332(19) 0.046(2) 0.0264(19) -0.0196(17) 0.0054(15) -0.0076(17)
C152 0.0266(17) 0.0346(19) 0.0276(19) -0.0144(15) 0.0038(14) -0.0081(14)
C153 0.0329(19) 0.0262(18) 0.035(2) -0.0120(15) 0.0064(15) -0.0090(15)
C154 0.040(2) 0.0226(18) 0.040(2) -0.0102(16) 0.0063(17) -0.0007(15)
C155 0.036(2) 0.035(2) 0.0254(19) -0.0061(16) 0.0034(15) 0.0112(16)
C156 0.0223(17) 0.047(2) 0.035(2) -0.0150(18) -0.0026(15) 0.0013(16)
C157 0.0239(17) 0.0291(18) 0.0292(19) -0.0129(15) 0.0005(13) -0.0046(14)
C158 0.0235(16) 0.0227(16) 0.0227(17) -0.0090(13) 0.0043(13) -0.0029(13)
C159 0.0235(16) 0.0199(15) 0.0231(17) -0.0094(13) 0.0003(12) -0.0049(12)
C160 0.0315(18) 0.0281(18) 0.0275(18) -0.0130(15) 0.0039(14) -0.0081(14)
C161 0.051(2) 0.034(2) 0.031(2) -0.0195(17) 0.0066(17) -0.0117(18)
C162 0.039(2) 0.0290(19) 0.044(2) -0.0201(17) -0.0025(17) -0.0097(16)
C163 0.0302(19) 0.0266(18) 0.044(2) -0.0130(16) 0.0010(16) -0.0106(15)
C164 0.0255(17) 0.0283(18) 0.0329(19) -0.0121(15) 0.0057(14) -0.0095(14)

loop_
_atom_type_symbol
_atom_type_description
_atom_type_scat_dispersion_real
_atom_type_scat_dispersion_imag
_atom_type_scat_source
C C 0.0033 0.0016 'International Tables Vol C Tables 4.2.6.8 and 6.1.1.4'
H H 0.0000 0.0000 'International Tables Vol C Tables 4.2.6.8 and 6.1.1.4'
N N 0.0061 0.0033 'International Tables Vol C Tables 4.2.6.8 and 6.1.1.4'
O O 0.0106 0.0060 'International Tables Vol C Tables 4.2.6.8 and 6.1.1.4'
F F 0.0171 0.0103 'International Tables Vol C Tables 4.2.6.8 and 6.1.1.4'
P P 0.1023 0.0942 'International Tables Vol C Tables 4.2.6.8 and 6.1.1.4'
Co Co 0.3494 0.9721 'International Tables Vol C Tables 4.2.6.8 and 6.1.1.4'

loop_
_geom_angle_atom_site_label_1
_geom_angle_atom_site_label_2
_geom_angle_atom_site_label_3
_geom_angle
_geom_angle_site_symmetry_1
_geom_angle_site_symmetry_3
_geom_angle_publ_flag
N1 Co1 N12 148.41(14) . . ?
N1 Co1 N2 82.38(12) . . ?
N12 Co1 N2 106.68(13) . . ?
N1 Co1 N11 105.64(13) . . ?
N12 Co1 N11 82.41(12) . . ?
N2 Co1 N11 148.90(13) . . ?
N12B Co1 N1B 162.2(9) . . ?
N12B Co1 N2B 105.7(7) . . ?
N1B Co1 N2B 80.5(5) . . ?
N12B Co1 N11B 82.7(6) . . ?
N1B Co1 N11B 104.5(7) . . ?
N2B Co1 N11B 136.5(8) . . ?
C1 N1 C3 119.1(4) . . ?
C1 N1 Co1 116.0(3) . . ?
C3 N1 Co1 124.4(2) . . ?
C2 N2 C9 116.7(3) . . ?
C2 N2 Co1 115.3(2) . . ?
C9 N2 Co1 126.9(2) . . ?
O1 C1 N1 126.6(6) . . ?
O1 C1 C2 120.8(5) . . ?
N1 C1 C2 112.5(4) . . ?
O2 C2 N2 127.1(4) . . ?
O2 C2 C1 119.9(4) . . ?
N2 C2 C1 113.0(3) . . ?
C8 C3 C4 116.5(4) . . ?
C8 C3 N1 124.5(3) . . ?
C4 C3 N1 118.6(3) . . ?
F1 C4 C5 118.0(4) . . ?
F1 C4 C3 120.2(4) . . ?
C5 C4 C3 121.8(4) . . ?
F2 C5 C6 119.9(4) . . ?
F2 C5 C4 120.0(4) . . ?
C6 C5 C4 120.1(4) . . ?
F3 C6 C5 120.0(4) . . ?
F3 C6 C7 120.1(4) . . ?
C5 C6 C7 119.9(4) . . ?
C6 C7 F4 122.0(4) . . ?
C6 C7 C8 119.3(4) . . ?
F4 C7 C8 118.7(4) . . ?
F5 C8 C3 120.7(4) . . ?
F5 C8 C7 116.5(4) . . ?
C3 C8 C7 122.5(4) . . ?
C10 C9 C14 114.8(4) . . ?
C10 C9 N2 123.9(4) . . ?
C14 C9 N2 121.0(4) . . ?
F6 C10 C9 118.8(4) . . ?
F6 C10 C11 117.5(5) . . ?
C9 C10 C11 123.4(7) . . ?
F7 C11 C12 120.7(5) . . ?
F7 C11 C10 119.8(6) . . ?
C12 C11 C10 119.4(5) . . ?
F8 C12 C11 119.7(5) . . ?
F8 C12 C13 121.0(5) . . ?
C11 C12 C13 119.3(4) . . ?
F9 C13 C14 122.2(5) . . ?
F9 C13 C12 118.2(4) . . ?
C14 C13 C12 119.6(5) . . ?
F10 C14 C13 117.4(4) . . ?
F10 C14 C9 119.1(4) . . ?
C13 C14 C9 123.5(4) . . ?
C1B N1B C3B 116.7(13) . . ?
C1B N1B Co1 115.2(12) . . ?
C3B N1B Co1 125.9(12) . . ?
C2B N2B C9B 119.6(14) . . ?
C2B N2B Co1 114.8(10) . . ?
C9B N2B Co1 121.2(14) . . ?
O1B C1B N1B 123(2) . . ?
O1B C1B C2B 122(2) . . ?
N1B C1B C2B 109.9(16) . . ?
O2B C2B N2B 128.7(15) . . ?
O2B C2B C1B 119.3(15) . . ?
N2B C2B C1B 111.1(14) . . ?
C4B C3B C8B 115.2(13) . . ?
C4B C3B N1B 119.9(14) . . ?
C8B C3B N1B 124.6(14) . . ?
F1B C4B C3B 120.4(14) . . ?
F1B C4B C5B 117.3(14) . . ?
C3B C4B C5B 122.2(13) . . ?
F2B C5B C6B 119.8(16) . . ?
F2B C5B C4B 118.5(16) . . ?
C6B C5B C4B 121.3(14) . . ?
F3B C6B C5B 121.4(16) . . ?
F3B C6B C7B 118.7(15) . . ?
C5B C6B C7B 119.6(14) . . ?
C6B C7B F4B 121(2) . . ?
C6B C7B C8B 118.1(14) . . ?
F4B C7B C8B 114.8(18) . . ?
F5B C8B C3B 121.1(14) . . ?
F5B C8B C7B 115.8(13) . . ?
C3B C8B C7B 122.5(14) . . ?
C10B C9B C14B 115.2(13) . . ?
C10B C9B N2B 121.4(14) . . ?
C14B C9B N2B 123.2(14) . . ?
F6B C10B C9B 118.9(14) . . ?
F6B C10B C11B 117.4(14) . . ?
C9B C10B C11B 123.5(14) . . ?
C12B C11B F7B 121.3(15) . . ?
C12B C11B C10B 118.3(14) . . ?
F7B C11B C10B 119.7(15) . . ?
F8B C12B C11B 119.7(15) . . ?
F8B C12B C13B 118.1(15) . . ?
C11B C12B C13B 121.1(15) . . ?
F9B C13B C14B 123.6(16) . . ?
F9B C13B C12B 118.8(15) . . ?
C14B C13B C12B 116.8(15) . . ?
F10B C14B C13B 113.3(14) . . ?
F10B C14B C9B 123.2(14) . . ?
C13B C14B C9B 123.4(15) . . ?
C21 N11 C23 117.5(3) . . ?
C21 N11 Co1 114.7(2) . . ?
C23 N11 Co1 126.2(2) . . ?
C22 N12 C29 116.1(3) . . ?
C22 N12 Co1 115.7(3) . . ?
C29 N12 Co1 126.9(2) . . ?
O11 C21 N11 127.3(4) . . ?
O11 C21 C22 120.2(3) . . ?
N11 C21 C22 112.5(3) . . ?
O12 C22 N12 127.6(5) . . ?
O12 C22 C21 119.9(4) . . ?
N12 C22 C21 112.5(4) . . ?
C28 C23 C24 115.1(4) . . ?
C28 C23 N11 120.3(3) . . ?
C24 C23 N11 124.4(4) . . ?
C25 C24 F11 116.9(4) . . ?
C25 C24 C23 123.7(4) . . ?
F11 C24 C23 119.3(4) . . ?
F12 C25 C24 121.0(4) . . ?
F12 C25 C26 119.4(4) . . ?
C24 C25 C26 119.7(4) . . ?
F13 C26 C25 120.2(4) . . ?
F13 C26 C27 120.4(4) . . ?
C25 C26 C27 119.5(4) . . ?
F14 C27 C26 119.5(4) . . ?
F14 C27 C28 121.0(4) . . ?
C26 C27 C28 119.4(4) . . ?
F15 C28 C27 118.0(4) . . ?
F15 C28 C23 119.3(3) . . ?
C27 C28 C23 122.6(4) . . ?
C34 C29 N12 125.3(4) . . ?
C34 C29 C30 115.0(4) . . ?
N12 C29 C30 119.7(4) . . ?
F16 C30 C31 119.2(4) . . ?
F16 C30 C29 118.9(4) . . ?
C31 C30 C29 121.8(4) . . ?
F17 C31 C32 120.6(4) . . ?
F17 C31 C30 118.9(5) . . ?
C32 C31 C30 120.5(4) . . ?
F18 C32 C31 121.1(5) . . ?
F18 C32 C33 119.3(5) . . ?
C31 C32 C33 119.5(4) . . ?
C34 C33 F19 120.6(5) . . ?
C34 C33 C32 119.3(4) . . ?
F19 C33 C32 120.0(5) . . ?
C33 C34 F20 117.8(4) . . ?
C33 C34 C29 123.8(4) . . ?
F20 C34 C29 118.2(4) . . ?
C21B N11B C23B 114.7(14) . . ?
C21B N11B Co1 111.8(10) . . ?
C23B N11B Co1 129.8(13) . . ?
C22B N12B C29B 126.8(17) . . ?
C22B N12B Co1 116.3(12) . . ?
C29B N12B Co1 115.9(13) . . ?
O11B C21B N11B 126.0(17) . . ?
O11B C21B C22B 120.9(15) . . ?
N11B C21B C22B 112.7(14) . . ?
O12B C22B N12B 125(2) . . ?
O12B C22B C21B 120(2) . . ?
N12B C22B C21B 114.3(16) . . ?
C28B C23B N11B 121.2(15) . . ?
C28B C23B C24B 114.9(14) . . ?
N11B C23B C24B 123.1(15) . . ?
F11B C24B C25B 120.5(15) . . ?
F11B C24B C23B 118.5(15) . . ?
C25B C24B C23B 120.9(15) . . ?
C24B C25B F12B 119.5(15) . . ?
C24B C25B C26B 122.6(15) . . ?
F12B C25B C26B 117.8(15) . . ?
F13B C26B C27B 122.6(15) . . ?
F13B C26B C25B 119.0(15) . . ?
C27B C26B C25B 118.3(14) . . ?
F14B C27B C26B 119.5(15) . . ?
F14B C27B C28B 120.5(15) . . ?
C26B C27B C28B 120.1(15) . . ?
F15B C28B C23B 119.7(15) . . ?
F15B C28B C27B 117.2(15) . . ?
C23B C28B C27B 122.8(14) . . ?
N12B C29B C30B 128.1(16) . . ?
N12B C29B C34B 117.5(15) . . ?
C30B C29B C34B 114.2(14) . . ?
F16B C30B C31B 115.4(16) . . ?
F16B C30B C29B 120.3(16) . . ?
C31B C30B C29B 124.3(16) . . ?
C32B C31B F17B 120.1(17) . . ?
C32B C31B C30B 118.1(16) . . ?
F17B C31B C30B 121.4(17) . . ?
F18B C32B C31B 116.9(17) . . ?
F18B C32B C33B 122.6(17) . . ?
C31B C32B C33B 120.2(16) . . ?
C34B C33B C32B 120.6(16) . . ?
C34B C33B F19B 113.9(19) . . ?
C32B C33B F19B 125.5(19) . . ?
C33B C34B F20B 118.3(16) . . ?
C33B C34B C29B 120.4(16) . . ?
F20B C34B C29B 118.7(16) . . ?
N21A Co2 N21A 180.0 . 2_665 ?
N21A Co2 N21B 155.0(2) . 2_665 ?
N21A Co2 N21B 25.0(2) 2_665 2_665 ?
N21B Co2 N21B 180.0 2_665 . ?
N21A Co2 N22A 74.4(2) . . ?
N21A Co2 N22A 105.6(2) 2_665 . ?
N21A Co2 N22A 105.6(2) . 2_665 ?
N21A Co2 N22A 74.4(2) 2_665 2_665 ?
N22A Co2 N22A 180.0 . 2_665 ?
N21B Co2 N22B 105.3(2) 2_665 . ?
N21B Co2 N22B 74.7(2) . . ?
N21A Co2 N22B 97.7(2) . 2_665 ?
N21A Co2 N22B 82.3(2) 2_665 2_665 ?
N21B Co2 N22B 74.7(2) 2_665 2_665 ?
N21B Co2 N22B 105.3(2) . 2_665 ?
N22A Co2 N22B 144.2(2) . 2_665 ?
N22A Co2 N22B 35.8(2) 2_665 2_665 ?
N22B Co2 N22B 180.0 . 2_665 ?
C41A N21A C43A 118.8(6) . . ?
C41A N21A Co2 117.4(6) . . ?
C43A N21A Co2 123.6(4) . . ?
C42A N22A C49A 116.4(5) . . ?
C42A N22A Co2 113.8(4) . . ?
C49A N22A Co2 126.8(4) . . ?
O21A C41A N21A 126.9(10) . . ?
O21A C41A C42A 118.4(9) . . ?
N21A C41A C42A 106.5(8) . . ?
O22A C42A N22A 128.3(6) . . ?
O22A C42A C41A 119.0(6) . . ?
N22A C42A C41A 111.5(6) . . ?
N21A C43A C48A 123.6(6) . . ?
N21A C43A C44A 120.1(5) . . ?
C48A C43A C44A 115.7(6) . . ?
F21A C44A C45A 118.6(5) . . ?
F21A C44A C43A 118.9(5) . . ?
C45A C44A C43A 122.6(6) . . ?
F22A C45A C46A 121.0(6) . . ?
F22A C45A C44A 118.4(6) . . ?
C46A C45A C44A 120.6(6) . . ?
F23A C46A C45A 121.9(6) . . ?
F23A C46A C47A 118.8(6) . . ?
C45A C46A C47A 119.2(6) . . ?
C48A C47A C46A 119.8(6) . . ?
C48A C47A F24A 116.1(7) . . ?
C46A C47A F24A 124.0(7) . . ?
F25A C48A C47A 117.3(6) . . ?
F25A C48A C43A 120.4(6) . . ?
C47A C48A C43A 122.1(7) . . ?
C50A C49A N22A 125.3(7) . . ?
C50A C49A C54A 114.4(7) . . ?
N22A C49A C54A 120.2(6) . . ?
F26A C50A C49A 119.6(7) . . ?
F26A C50A C51A 114.3(8) . . ?
C49A C50A C51A 124.3(10) . . ?
F27A C51A C50A 124.2(8) . . ?
F27A C51A C52A 116.5(6) . . ?
C50A C51A C52A 119.2(8) . . ?
F28A C52A C51A 120.7(7) . . ?
F28A C52A C53A 119.9(7) . . ?
C51A C52A C53A 119.2(6) . . ?
C54A C53A F29A 121.5(7) . . ?
C54A C53A C52A 119.3(7) . . ?
F29A C53A C52A 119.2(7) . . ?
C53A C54A F30A 118.2(6) . . ?
C53A C54A C49A 123.3(7) . . ?
F30A C54A C49A 118.5(6) . . ?
C41B N21B C43B 117.9(7) . . ?
C41B N21B Co2 114.0(7) . . ?
C43B N21B Co2 127.3(4) . . ?
C42B N22B C49B 115.9(6) . . ?
C42B N22B Co2 114.6(5) . . ?
C49B N22B Co2 127.3(5) . . ?
O21B C41B N21B 124.7(12) . . ?
O21B C41B C42B 119.7(11) . . ?
N21B C41B C42B 106.0(9) . . ?
O22B C42B N22B 128.1(7) . . ?
O22B C42B C41B 119.6(7) . . ?
N22B C42B C41B 112.2(7) . . ?
N21B C43B C44B 119.7(6) . . ?
N21B C43B C48B 123.8(7) . . ?
C44B C43B C48B 116.5(6) . . ?
F21B C44B C45B 118.9(6) . . ?
F21B C44B C43B 118.6(6) . . ?
C45B C44B C43B 122.5(6) . . ?
C46B C45B F22B 122.8(8) . . ?
C46B C45B C44B 119.9(7) . . ?
F22B C45B C44B 117.3(8) . . ?
C45B C46B F23B 121.4(8) . . ?
C45B C46B C47B 120.4(7) . . ?
F23B C46B C47B 118.3(8) . . ?
C48B C47B C46B 119.3(8) . . ?
C48B C47B F24B 117.1(9) . . ?
C46B C47B F24B 123.3(9) . . ?
F25B C48B C47B 118.8(8) . . ?
F25B C48B C43B 119.7(7) . . ?
C47B C48B C43B 121.5(8) . . ?
C54B C49B C50B 115.3(8) . . ?
C54B C49B N22B 121.6(7) . . ?
C50B C49B N22B 122.7(8) . . ?
F26B C50B C51B 117.8(9) . . ?
F26B C50B C49B 120.1(8) . . ?
C51B C50B C49B 122.1(10) . . ?
C52B C51B C50B 120.9(10) . . ?
C52B C51B F27B 120.9(9) . . ?
C50B C51B F27B 118.1(10) . . ?
C51B C52B F28B 124.4(11) . . ?
C51B C52B C53B 119.1(9) . . ?
F28B C52B C53B 116.4(11) . . ?
F29B C53B C54B 118.9(11) . . ?
F29B C53B C52B 122.2(10) . . ?
C54B C53B C52B 118.7(10) . . ?
F30B C54B C53B 117.3(9) . . ?
F30B C54B C49B 118.9(7) . . ?
C53B C54B C49B 123.7(9) . . ?
C73 P1 C61 107.22(15) . . ?
C73 P1 C79 109.96(16) . . ?
C61 P1 C79 107.33(16) . . ?
C73 P1 C67 110.54(16) . . ?
C61 P1 C67 113.30(16) . . ?
C79 P1 C67 108.43(16) . . ?
C62 C61 C66 120.2(3) . . ?
C62 C61 P1 119.2(2) . . ?
C66 C61 P1 120.3(3) . . ?
C63 C62 C61 119.4(3) . . ?
C62 C63 C64 120.3(3) . . ?
C65 C64 C63 120.4(3) . . ?
C64 C65 C66 120.3(3) . . ?
C65 C66 C61 119.3(3) . . ?
C72 C67 C68 120.3(3) . . ?
C72 C67 P1 121.5(3) . . ?
C68 C67 P1 118.0(3) . . ?
C69 C68 C67 119.5(4) . . ?
C68 C69 C70 119.8(4) . . ?
C69 C70 C71 121.0(3) . . ?
C72 C71 C70 119.8(4) . . ?
C71 C72 C67 119.5(3) . . ?
C74 C73 C78 120.2(3) . . ?
C74 C73 P1 121.6(3) . . ?
C78 C73 P1 118.2(3) . . ?
C73 C74 C75 120.1(4) . . ?
C74 C75 C76 119.8(4) . . ?
C77 C76 C75 120.4(4) . . ?
C78 C77 C76 119.9(4) . . ?
C77 C78 C73 119.6(3) . . ?
C80 C79 C84 119.6(3) . . ?
C80 C79 P1 118.8(3) . . ?
C84 C79 P1 121.4(3) . . ?
C79 C80 C81 120.4(4) . . ?
C82 C81 C80 119.8(4) . . ?
C81 C82 C83 120.4(4) . . ?
C82 C83 C84 120.0(4) . . ?
C79 C84 C83 119.8(3) . . ?
C103 P2 C109 112.65(16) . . ?
C103 P2 C97 109.14(15) . . ?
C109 P2 C97 107.59(15) . . ?
C103 P2 C91 106.79(15) . . ?
C109 P2 C91 111.39(15) . . ?
C97 P2 C91 109.24(15) . . ?
C96 C91 C92 119.7(3) . . ?
C96 C91 P2 122.6(3) . . ?
C92 C91 P2 117.7(2) . . ?
C93 C92 C91 120.1(3) . . ?
C94 C93 C92 119.9(4) . . ?
C93 C94 C95 120.1(3) . . ?
C96 C95 C94 120.8(3) . . ?
C95 C96 C91 119.5(4) . . ?
C102 C97 C98 120.5(3) . . ?
C102 C97 P2 121.6(3) . . ?
C98 C97 P2 117.8(3) . . ?
C99 C98 C97 119.7(3) . . ?
C100 C99 C98 119.4(3) . . ?
C99 C100 C101 121.1(3) . . ?
C100 C101 C102 119.5(3) . . ?
C97 C102 C101 119.7(3) . . ?
C104 C103 C108 120.5(3) . . ?
C104 C103 P2 120.9(2) . . ?
C108 C103 P2 118.3(2) . . ?
C103 C104 C105 119.1(3) . . ?
C106 C105 C104 120.3(3) . . ?
C105 C106 C107 120.1(3) . . ?
C108 C107 C106 120.9(3) . . ?
C107 C108 C103 119.0(3) . . ?
C110 C109 C114 120.0(3) . . ?
C110 C109 P2 122.0(3) . . ?
C114 C109 P2 117.9(3) . . ?
C111 C110 C109 120.0(3) . . ?
C110 C111 C112 120.2(4) . . ?
C113 C112 C111 120.1(3) . . ?
C112 C113 C114 120.2(4) . . ?
C113 C114 C109 119.5(4) . . ?
C141 P3 C159 112.90(15) . . ?
C141 P3 C147 108.18(16) . . ?
C159 P3 C147 108.00(16) . . ?
C141 P3 C158 106.04(15) . . ?
C159 P3 C158 110.97(16) . . ?
C147 P3 C158 110.73(16) . . ?
C142 C141 C146 120.9(3) . . ?
C142 C141 P3 118.4(2) . . ?
C146 C141 P3 120.6(3) . . ?
C143 C142 C141 119.1(3) . . ?
C142 C143 C144 120.1(3) . . ?
C145 C144 C143 120.6(3) . . ?
C144 C145 C146 120.4(3) . . ?
C145 C146 C141 118.9(3) . . ?
C152 C147 C148 119.8(3) . . ?
C152 C147 P3 121.7(3) . . ?
C148 C147 P3 118.2(3) . . ?
C149 C148 C147 120.3(4) . . ?
C148 C149 C150 119.4(4) . . ?
C151 C150 C149 120.6(4) . . ?
C152 C151 C150 120.1(3) . . ?
C151 C152 C147 119.8(3) . . ?
C154 C153 C158 119.1(4) . . ?
C155 C154 C153 120.0(4) . . ?
C156 C155 C154 120.9(3) . . ?
C155 C156 C157 119.9(4) . . ?
C158 C157 C156 119.8(3) . . ?
C157 C158 C153 120.4(3) . . ?
C157 C158 P3 121.9(3) . . ?
C153 C158 P3 117.7(3) . . ?
C160 C159 C164 120.6(3) . . ?
C160 C159 P3 121.1(3) . . ?
C164 C159 P3 118.3(3) . . ?
C159 C160 C161 118.6(3) . . ?
C162 C161 C160 120.7(4) . . ?
C161 C162 C163 120.3(3) . . ?
C162 C163 C164 120.3(3) . . ?
C163 C164 C159 119.4(3) . . ?

loop_
_geom_bond_atom_site_label_1
_geom_bond_atom_site_label_2
_geom_bond_distance
_geom_bond_site_symmetry_2
_geom_bond_publ_flag
Co1 N12B 1.945(13) . ?
Co1 N1 1.966(3) . ?
Co1 N12 1.972(3) . ?
Co1 N2 1.988(3) . ?
Co1 N11 1.996(3) . ?
Co1 N1B 1.999(12) . ?
Co1 N2B 2.000(12) . ?
Co1 N11B 2.043(12) . ?
F1 C4 1.349(5) . ?
F2 C5 1.346(5) . ?
F3 C6 1.357(5) . ?
F4 C7 1.376(6) . ?
F5 C8 1.339(5) . ?
F6 C10 1.355(9) . ?
F7 C11 1.355(6) . ?
F8 C12 1.340(5) . ?
F9 C13 1.349(7) . ?
F10 C14 1.356(5) . ?
O1 C1 1.226(5) . ?
O2 C2 1.232(5) . ?
N1 C1 1.360(7) . ?
N1 C3 1.409(5) . ?
N2 C2 1.354(5) . ?
N2 C9 1.406(5) . ?
C1 C2 1.546(7) . ?
C3 C8 1.369(6) . ?
C3 C4 1.396(5) . ?
C4 C5 1.382(6) . ?
C5 C6 1.367(7) . ?
C6 C7 1.372(6) . ?
C7 C8 1.397(6) . ?
C9 C10 1.364(8) . ?
C9 C14 1.399(6) . ?
C10 C11 1.392(7) . ?
C11 C12 1.370(8) . ?
C12 C13 1.376(7) . ?
C13 C14 1.365(6) . ?
F1B C4B 1.347(15) . ?
F2B C5B 1.342(15) . ?
F3B C6B 1.343(15) . ?
F4B C7B 1.404(16) . ?
F5B C8B 1.323(15) . ?
F6B C10B 1.329(16) . ?
F7B C11B 1.366(15) . ?
F8B C12B 1.344(15) . ?
F9B C13B 1.332(15) . ?
F10B C14B 1.369(15) . ?
O1B C1B 1.227(15) . ?
O2B C2B 1.233(14) . ?
N1B C1B 1.369(16) . ?
N1B C3B 1.405(13) . ?
N2B C2B 1.352(14) . ?
N2B C9B 1.405(14) . ?
C1B C2B 1.531(15) . ?
C3B C4B 1.376(14) . ?
C3B C8B 1.394(14) . ?
C4B C5B 1.381(14) . ?
C5B C6B 1.353(15) . ?
C6B C7B 1.377(15) . ?
C7B C8B 1.413(15) . ?
C9B C10B 1.373(15) . ?
C9B C14B 1.404(15) . ?
C10B C11B 1.390(15) . ?
C11B C12B 1.349(15) . ?
C12B C13B 1.403(15) . ?
C13B C14B 1.376(15) . ?
F11 C24 1.365(5) . ?
F12 C25 1.356(5) . ?
F13 C26 1.348(5) . ?
F14 C27 1.329(5) . ?
F15 C28 1.344(5) . ?
F16 C30 1.339(5) . ?
F17 C31 1.352(6) . ?
F18 C32 1.350(5) . ?
F19 C33 1.381(6) . ?
F20 C34 1.365(5) . ?
O11 C21 1.216(4) . ?
O12 C22 1.225(5) . ?
N11 C21 1.363(5) . ?
N11 C23 1.401(5) . ?
N12 C22 1.350(6) . ?
N12 C29 1.400(5) . ?
C21 C22 1.551(6) . ?
C23 C28 1.391(5) . ?
C23 C24 1.392(6) . ?
C24 C25 1.358(6) . ?
C25 C26 1.378(6) . ?
C26 C27 1.382(6) . ?
C27 C28 1.383(6) . ?
C29 C34 1.396(6) . ?
C29 C30 1.405(6) . ?
C30 C31 1.372(6) . ?
C31 C32 1.359(7) . ?
C32 C33 1.391(7) . ?
C33 C34 1.345(6) . ?
F11B C24B 1.345(17) . ?
F12B C25B 1.369(16) . ?
F13B C26B 1.364(16) . ?
F14B C27B 1.357(16) . ?
F15B C28B 1.321(16) . ?
F16B C30B 1.337(17) . ?
F17B C31B 1.372(18) . ?
F18B C32B 1.344(17) . ?
F19B C33B 1.404(18) . ?
F20B C34B 1.388(17) . ?
O11B C21B 1.228(16) . ?
O12B C22B 1.228(17) . ?
N11B C21B 1.381(16) . ?
N11B C23B 1.420(16) . ?
N12B C22B 1.338(17) . ?
N12B C29B 1.381(16) . ?
C21B C22B 1.549(17) . ?
C23B C28B 1.391(16) . ?
C23B C24B 1.436(17) . ?
C24B C25B 1.361(17) . ?
C25B C26B 1.376(17) . ?
C26B C27B 1.369(17) . ?
C27B C28B 1.406(17) . ?
C29B C30B 1.390(16) . ?
C29B C34B 1.453(17) . ?
C30B C31B 1.381(17) . ?
C31B C32B 1.367(18) . ?
C32B C33B 1.394(17) . ?
C33B C34B 1.357(17) . ?
Co2 N21A 1.940(5) . ?
Co2 N21A 1.940(5) 2_665 ?
Co2 N21B 1.974(5) 2_665 ?
Co2 N21B 1.974(5) . ?
Co2 N22A 2.020(5) . ?
Co2 N22A 2.020(5) 2_665 ?
Co2 N22B 2.027(5) . ?
Co2 N22B 2.027(5) 2_665 ?
F21A C44A 1.345(7) . ?
F22A C45A 1.353(8) . ?
F23A C46A 1.340(7) . ?
F24A C47A 1.410(10) . ?
F25A C48A 1.329(9) . ?
F26A C50A 1.359(12) . ?
F27A C51A 1.335(8) . ?
F28A C52A 1.349(8) . ?
F29A C53A 1.364(10) . ?
F30A C54A 1.389(8) . ?
O21A C41A 1.226(9) . ?
O22A C42A 1.235(7) . ?
N21A C41A 1.364(10) . ?
N21A C43A 1.383(7) . ?
N22A C42A 1.352(8) . ?
N22A C49A 1.397(8) . ?
C41A C42A 1.511(10) . ?
C43A C48A 1.395(9) . ?
C43A C44A 1.396(7) . ?
C44A C45A 1.370(8) . ?
C45A C46A 1.363(9) . ?
C46A C47A 1.387(9) . ?
C47A C48A 1.385(9) . ?
C49A C50A 1.365(12) . ?
C49A C54A 1.414(9) . ?
C50A C51A 1.368(9) . ?
C51A C52A 1.375(10) . ?
C52A C53A 1.392(10) . ?
C53A C54A 1.357(9) . ?
F21B C44B 1.357(8) . ?
F22B C45B 1.369(10) . ?
F23B C46B 1.353(8) . ?
F24B C47B 1.402(11) . ?
F25B C48B 1.332(10) . ?
F26B C50B 1.333(13) . ?
F27B C51B 1.388(11) . ?
F28B C52B 1.349(10) . ?
F29B C53B 1.314(12) . ?
F30B C54B 1.353(11) . ?
O21B C41B 1.227(11) . ?
O22B C42B 1.229(8) . ?
N21B C41B 1.369(12) . ?
N21B C43B 1.387(8) . ?
N22B C42B 1.339(9) . ?
N22B C49B 1.395(8) . ?
C41B C42B 1.515(11) . ?
C43B C44B 1.389(8) . ?
C43B C48B 1.395(10) . ?
C44B C45B 1.380(9) . ?
C45B C46B 1.346(11) . ?
C46B C47B 1.393(11) . ?
C47B C48B 1.386(10) . ?
C49B C54B 1.369(11) . ?
C49B C50B 1.379(12) . ?
C50B C51B 1.376(11) . ?
C51B C52B 1.322(13) . ?
C52B C53B 1.404(13) . ?
C53B C54B 1.353(11) . ?
P1 C73 1.792(3) . ?
P1 C61 1.795(3) . ?
P1 C79 1.796(3) . ?
P1 C67 1.796(3) . ?
C61 C62 1.400(5) . ?
C61 C66 1.403(5) . ?
C62 C63 1.384(5) . ?
C63 C64 1.390(5) . ?
C64 C65 1.383(6) . ?
C65 C66 1.388(5) . ?
C67 C72 1.391(5) . ?
C67 C68 1.407(5) . ?
C68 C69 1.380(5) . ?
C69 C70 1.384(6) . ?
C70 C71 1.387(6) . ?
C71 C72 1.385(5) . ?
C73 C74 1.374(5) . ?
C73 C78 1.392(5) . ?
C74 C75 1.377(5) . ?
C75 C76 1.382(6) . ?
C76 C77 1.380(6) . ?
C77 C78 1.377(5) . ?
C79 C80 1.384(5) . ?
C79 C84 1.386(5) . ?
C80 C81 1.390(5) . ?
C81 C82 1.372(6) . ?
C82 C83 1.381(6) . ?
C83 C84 1.393(5) . ?
P2 C103 1.793(3) . ?
P2 C109 1.800(3) . ?
P2 C97 1.802(3) . ?
P2 C91 1.803(3) . ?
C91 C96 1.389(5) . ?
C91 C92 1.400(5) . ?
C92 C93 1.396(5) . ?
C93 C94 1.374(5) . ?
C94 C95 1.388(6) . ?
C95 C96 1.388(5) . ?
C97 C102 1.385(5) . ?
C97 C98 1.397(5) . ?
C98 C99 1.392(5) . ?
C99 C100 1.386(5) . ?
C100 C101 1.387(5) . ?
C101 C102 1.397(5) . ?
C103 C104 1.391(5) . ?
C103 C108 1.414(5) . ?
C104 C105 1.399(5) . ?
C105 C106 1.379(5) . ?
C106 C107 1.396(5) . ?
C107 C108 1.370(5) . ?
C109 C110 1.387(5) . ?
C109 C114 1.397(5) . ?
C110 C111 1.384(5) . ?
C111 C112 1.387(6) . ?
C112 C113 1.382(6) . ?
C113 C114 1.394(5) . ?
P3 C141 1.790(3) . ?
P3 C159 1.795(3) . ?
P3 C147 1.799(3) . ?
P3 C158 1.808(3) . ?
C141 C142 1.399(5) . ?
C141 C146 1.404(5) . ?
C142 C143 1.391(5) . ?
C143 C144 1.393(5) . ?
C144 C145 1.382(6) . ?
C145 C146 1.392(5) . ?
C147 C152 1.391(5) . ?
C147 C148 1.410(5) . ?
C148 C149 1.372(5) . ?
C149 C150 1.396(6) . ?
C150 C151 1.391(6) . ?
C151 C152 1.378(5) . ?
C153 C154 1.397(5) . ?
C153 C158 1.397(5) . ?
C154 C155 1.384(6) . ?
C155 C156 1.373(6) . ?
C156 C157 1.397(5) . ?
C157 C158 1.388(5) . ?
C159 C160 1.391(5) . ?
C159 C164 1.400(5) . ?
C160 C161 1.403(5) . ?
C161 C162 1.379(6) . ?
C162 C163 1.380(6) . ?
C163 C164 1.390(5) . ?
